data_1570583
loop_
_publ_author_name
'Li, Haoqi'
'Wei, Xiao'
'Kang, Xi'
'Zhu, Manzhou'

_publ_section_title
;
 Effects of bromine-containing counterion salts in directing the
 structures of medium-sized silver nanoclusters.
;
_journal_issue 3
_journal_name_full Nanoscale
_journal_page_first 1254
_journal_page_last 1259
_journal_paper_doi 10.1039/d3nr05464k
_journal_volume 16
_journal_year 2024
_chemical_formula_moiety 'C284 H389 Ag52 Br4 S30'
_chemical_formula_sum 'C284 H391 Ag52 Br4 S30'
_chemical_formula_weight 10695.62
_space_group_crystal_system orthorhombic
_space_group_IT_number 62
_space_group_name_Hall '-P 2ac 2n'
_space_group_name_H-M_alt 'P n m a'
_atom_sites_solution_hydrogens geom
_audit_creation_date 2022-06-01
_audit_creation_method
;
Olex2 1.2
(compiled 2018.05.29 svn.r3508 for OlexSys, GUI svn.r5506)
;
_audit_update_record
;
2023-10-13 deposited with the CCDC.	2023-12-08 downloaded from the CCDC.
;
_cell_angle_alpha 90
_cell_angle_beta 90
_cell_angle_gamma 90
_cell_formula_units_Z 4
_cell_length_a 47.2631(8)
_cell_length_b 24.0336(3)
_cell_length_c 35.4451(4)
_cell_measurement_reflns_used 37258
_cell_measurement_temperature 120(2)
_cell_measurement_theta_max 70.53
_cell_measurement_theta_min 3.24
_cell_volume 40262.2(10)
_computing_molecular_graphics 'Olex2 (Dolomanov et al., 2009)'
_computing_publication_material 'Olex2 (Dolomanov et al., 2009)'
_computing_structure_refinement 'ShelXL (Sheldrick, 2015)'
_computing_structure_solution 'SHELXT 2018/2 (Sheldrick, 2018)'
_diffrn_ambient_temperature 120(2)
_diffrn_measured_fraction_theta_full 0.961
_diffrn_measured_fraction_theta_max 0.961
_diffrn_measurement_device_type STOE
_diffrn_measurement_method '\w scans'
_diffrn_radiation_type CuK\a
_diffrn_radiation_wavelength 1.54178
_diffrn_reflns_av_R_equivalents 0.0770
_diffrn_reflns_av_unetI/netI 0.1173
_diffrn_reflns_Laue_measured_fraction_full 0.961
_diffrn_reflns_Laue_measured_fraction_max 0.961
_diffrn_reflns_limit_h_max 53
_diffrn_reflns_limit_h_min -42
_diffrn_reflns_limit_k_max 22
_diffrn_reflns_limit_k_min -26
_diffrn_reflns_limit_l_max 39
_diffrn_reflns_limit_l_min -31
_diffrn_reflns_number 65629
_diffrn_reflns_point_group_measured_fraction_full 0.961
_diffrn_reflns_point_group_measured_fraction_max 0.961
_diffrn_reflns_theta_full 59.999
_diffrn_reflns_theta_max 59.999
_diffrn_reflns_theta_min 3.236
_diffrn_standards_number 0
_exptl_absorpt_coefficient_mu 21.941
_exptl_absorpt_correction_type none
_exptl_crystal_colour yellow
_exptl_crystal_density_diffrn 1.764
_exptl_crystal_description block
_exptl_crystal_F_000 20636
_platon_squeeze_details
;
TITL 3_a.res in Pnma
CELL   47.2631   24.0336   35.4451     90.00     90.00     90.00
SPGR Pnma
# Solvent Accessible Volume =     13844
# Electrons Found in S.A.V. =      3901
# Note: Atoms in Void are Labelled as Cxxx and Qxxx for all Others
C101 0.925 0.748 0.922 !      10.50 eA-3
Q102 0.985 0.754 0.070 !       8.47 eA-3
Q103 0.383 0.179 0.502 !       6.89 eA-3
C104 0.449 0.723 0.476 !       6.25 eA-3
C105 0.931 0.718 0.088 !       6.12 eA-3
C106 0.559 0.186 0.554 !       5.57 eA-3
Q107 0.977 0.803 0.073 !       4.82 eA-3
Q108 0.881 0.211 0.813 !       4.81 eA-3
Q109 0.985 0.777 0.041 !       4.55 eA-3
Q110 0.335 0.302 0.966 !       4.51 eA-3
Q111 0.966 0.783 0.099 !       4.50 eA-3
C112 0.304 0.753 0.945 !       4.32 eA-3
Q113 0.828 0.220 0.795 !       4.19 eA-3
Q114 0.674 0.806 0.202 !       4.11 eA-3
Q115 0.641 0.705 0.225 !       4.07 eA-3
C116 0.251 0.754 0.812 !       3.75 eA-3
Q117 0.114 0.747 0.133 !       3.53 eA-3
Q118 0.055 0.749 0.070 !       3.48 eA-3
Q119 0.125 0.796 0.244 !       3.46 eA-3
Q120 0.023 0.744 0.141 !       3.39 eA-3
C121 0.620 0.060 0.751 !       3.35 eA-3
C122 0.215 0.253 0.281 !       3.33 eA-3
Q123 0.073 0.561 0.189 !       3.26 eA-3
Q124 0.735 0.695 0.405 !       3.25 eA-3
Q125 0.796 0.248 0.563 !       3.24 eA-3
Q126 0.410 0.033 0.806 !       3.24 eA-3
Q127 0.325 0.253 0.758 !       3.23 eA-3
Q128 0.089 0.748 0.148 !       3.18 eA-3
Q129 0.654 0.915 0.188 !       3.17 eA-3
C130 0.873 0.811 0.927 !       3.17 eA-3
C131 0.406 0.725 0.570 !       3.16 eA-3
Q132 0.616 0.817 0.204 !       3.14 eA-3
Q133 0.991 0.441 0.803 !       3.12 eA-3
Q134 0.723 0.896 0.093 !       3.10 eA-3
Q135 0.168 0.674 0.040 !       3.09 eA-3
Q136 0.103 0.876 0.119 !       3.09 eA-3
Q137 0.860 0.296 0.680 !       3.07 eA-3
Q138 0.621 0.753 0.297 !       3.06 eA-3
Q139 0.625 0.930 0.163 !       3.04 eA-3
C140 0.674 0.250 0.273 !       3.01 eA-3
Q141 0.966 0.366 0.916 !       3.00 eA-3
C142 0.109 0.251 0.500 !       2.98 eA-3
Q143 0.146 0.755 0.148 !       2.98 eA-3
Q144 0.416 0.252 0.539 !       2.96 eA-3
Q145 0.216 0.250 0.789 !       2.95 eA-3
Q146 0.324 0.257 0.867 !       2.95 eA-3
Q147 0.536 0.839 0.264 !       2.94 eA-3
Q148 0.270 0.214 0.108 !       2.94 eA-3
Q149 0.181 0.750 0.453 !       2.91 eA-3
Q150 0.540 0.830 0.217 !       2.91 eA-3
C151 0.176 0.249 0.469 !       2.88 eA-3
Q152 0.536 0.364 0.273 !       2.88 eA-3
Q153 0.861 0.432 0.823 !       2.88 eA-3
Q154 0.520 0.753 0.312 !       2.84 eA-3
Q155 0.706 0.691 0.188 !       2.84 eA-3
Q156 0.591 0.089 0.280 !       2.81 eA-3
Q157 0.085 0.752 0.313 !       2.81 eA-3
Q158 0.053 0.747 0.164 !       2.80 eA-3
C159 0.796 0.580 0.334 !       2.79 eA-3
Q160 0.498 0.366 0.619 !       2.78 eA-3
Q161 0.162 0.868 0.463 !       2.78 eA-3
Q162 0.586 0.784 0.250 !       2.75 eA-3
Q163 0.609 0.608 0.248 !       2.75 eA-3
Q164 0.274 0.247 0.125 !       2.74 eA-3
Q165 0.800 0.074 0.633 !       2.74 eA-3
Q166 0.774 0.249 0.906 !       2.73 eA-3
Q167 0.816 0.190 0.484 !       2.72 eA-3
Q168 0.067 0.812 0.377 !       2.71 eA-3
Q169 0.299 0.252 0.742 !       2.68 eA-3
Q170 0.363 0.094 0.782 !       2.68 eA-3
C171 0.707 0.254 0.250 !       2.67 eA-3
Q172 0.509 0.818 0.250 !       2.67 eA-3
Q173 0.619 0.751 0.312 !       2.66 eA-3
Q174 0.313 0.422 0.835 !       2.66 eA-3
C175 0.345 0.748 0.984 !       2.65 eA-3
Q176 0.532 0.870 0.368 !       2.65 eA-3
Q177 0.778 0.729 0.241 !       2.65 eA-3
Q178 0.784 0.782 0.907 !       2.65 eA-3
Q179 0.409 0.457 0.760 !       2.65 eA-3
Q180 0.098 0.836 0.367 !       2.64 eA-3
Q181 0.265 0.817 0.602 !       2.64 eA-3
Q182 0.926 0.139 0.842 !       2.62 eA-3
Q183 0.845 0.331 0.625 !       2.62 eA-3
C184 0.364 0.726 0.017 !       2.60 eA-3
Q185 0.060 0.749 0.281 !       2.60 eA-3
C186 0.437 0.751 0.461 !       2.59 eA-3
Q187 0.095 0.680 0.205 !       2.58 eA-3
Q188 0.250 0.203 0.107 !       2.58 eA-3
C189 0.139 0.477 0.758 !       2.58 eA-3
Q190 0.674 0.746 0.289 !       2.58 eA-3
C191 0.775 0.225 0.187 !       2.57 eA-3
Q192 0.449 0.246 0.523 !       2.56 eA-3
Q193 0.182 0.334 0.916 !       2.56 eA-3
Q194 0.095 0.942 0.412 !       2.54 eA-3
Q195 0.368 0.405 0.937 !       2.53 eA-3
C196 0.395 0.043 0.141 !       2.52 eA-3
Q197 0.546 0.839 0.312 !       2.52 eA-3
Q198 0.833 0.348 0.798 !       2.51 eA-3
Q199 0.958 0.919 0.775 !       2.51 eA-3
;
_refine_diff_density_max 4.849
_refine_diff_density_min -4.044
_refine_diff_density_rms 0.431
_refine_ls_extinction_method none
_refine_ls_goodness_of_fit_ref 1.096
_refine_ls_hydrogen_treatment constr
_refine_ls_matrix_type full
_refine_ls_number_parameters 1756
_refine_ls_number_reflns 29539
_refine_ls_number_restraints 5070
_refine_ls_restrained_S_all 1.032
_refine_ls_R_factor_all 0.1502
_refine_ls_R_factor_gt 0.1167
_refine_ls_shift/su_max 0.002
_refine_ls_shift/su_mean 0.000
_refine_ls_structure_factor_coef Fsqd
_refine_ls_weighting_details 'w=1/[\s^2^(Fo^2^)+(0.2000P)^2^] where P=(Fo^2^+2Fc^2^)/3'
_refine_ls_weighting_scheme calc
_refine_ls_wR_factor_gt 0.2971
_refine_ls_wR_factor_ref 0.3220
_reflns_Friedel_coverage 0.000
_reflns_number_gt 18299
_reflns_number_total 29539
_reflns_threshold_expression 'I > 2\s(I)'
_cod_data_source_file d3nr05464k2.cif
_cod_data_source_block 3_sq
_cod_depositor_comments 'Adding full bibliography for 1570582--1570584.cif.'
_cod_database_code 1570583
_shelx_shelxl_version_number 2018/3
_shelx_space_group_comment
;
The symmetry employed for this shelxl refinement is uniquely defined
by the following loop, which should always be used as a source of
symmetry information in preference to the above space-group names.
They are only intended as comments.
;
_olex2_refinement_description
;
1. Fixed Uiso
 At 1.2 times of:
  All C(H) groups, All C(H,H) groups
2. Restrained distances
 C04O-C029 = C175-C04O = C177-C175 = C3AA-C175 = C177-C03W = C3AA-C180 = C03W-
 C030 = C030-C029 = C129-C029 = C180-C129 = C19-C180 = C19-C03W
 1.54 with sigma of 0.02
 C029-C03W
 2.54 with sigma of 0.01
 C029-C175
 2.54 with sigma of 0.01
 C029-C180
 2.54 with sigma of 0.01
 C129-C19
 2.54 with sigma of 0.01
 C129-C3AA
 2.54 with sigma of 0.01
 C129-C030
 2.54 with sigma of 0.01
 C129-C04O
 2.54 with sigma of 0.01
 C180-C03W
 2.54 with sigma of 0.01
 C180-C175
 2.54 with sigma of 0.01
 C19-C177
 2.54 with sigma of 0.01
 C19-C030
 2.54 with sigma of 0.01
 C03W-C175
 2.54 with sigma of 0.01
 C177-C3AA
 2.54 with sigma of 0.01
 C177-C04O
 2.54 with sigma of 0.01
 C04O-C3AA
 2.54 with sigma of 0.01
 C04O-C030
 2.54 with sigma of 0.01
 C029-C19
 2.93 with sigma of 0.01
 C029-C3AA
 2.93 with sigma of 0.01
 C029-C177
 2.93 with sigma of 0.01
 C129-C175
 2.93 with sigma of 0.01
 C129-C03W
 2.93 with sigma of 0.01
 C180-C030
 2.93 with sigma of 0.01
 C180-C04O
 2.93 with sigma of 0.01
 C180-C177
 2.93 with sigma of 0.01
 C19-C175
 2.93 with sigma of 0.01
 C03W-C3AA
 2.93 with sigma of 0.01
 C03W-C04O
 2.93 with sigma of 0.01
 C175-C030
 2.93 with sigma of 0.01
 C1BA-C13 = C9AA-C13 = C9AA-C29 = C9AA-C7 = C72-C7 = C4AA-C29 = C72-C0BA =
 C1BA-C0BA = C5AA-C1BA = C5AA-C4AA = C63-C4AA = C72-C63
 1.54 with sigma of 0.01
 C9AA-C4AA
 2.54 with sigma of 0.01
 C9AA-C72
 2.54 with sigma of 0.01
 C9AA-C1BA
 2.54 with sigma of 0.01
 C7-C63
 2.54 with sigma of 0.01
 C7-C0BA
 2.54 with sigma of 0.01
 C7-C29
 2.54 with sigma of 0.01
 C7-C13
 2.54 with sigma of 0.01
 C72-C1BA
 2.54 with sigma of 0.01
 C72-C4AA
 2.54 with sigma of 0.01
 C63-C5AA
 2.54 with sigma of 0.01
 C63-C0BA
 2.54 with sigma of 0.01
 C4AA-C1BA
 2.54 with sigma of 0.01
 C5AA-C0BA
 2.54 with sigma of 0.01
 C5AA-C13
 2.54 with sigma of 0.01
 C13-C29
 2.54 with sigma of 0.01
 C9AA-C0BA
 2.93 with sigma of 0.01
 C9AA-C63
 2.93 with sigma of 0.01
 C9AA-C5AA
 2.93 with sigma of 0.01
 C7-C4AA
 2.93 with sigma of 0.01
 C7-C1BA
 2.93 with sigma of 0.01
 C72-C5AA
 2.93 with sigma of 0.01
 C72-C13
 2.93 with sigma of 0.01
 C63-C1BA
 2.93 with sigma of 0.01
 C4AA-C0BA
 2.93 with sigma of 0.01
 C4AA-C13
 2.93 with sigma of 0.01
 C1BA-C29
 2.93 with sigma of 0.01
 C4BA-C03R = C4BA-C134 = C89-C134 = C74-C3BA = C151-C134 = C74-C03R = C045-
 C03R = C28-C045 = C28-C151 = C2BA-C28 = C3BA-C2BA = C89-C3BA
 1.54 with sigma of 0.01
 C03R-C3BA
 2.54 with sigma of 0.01
 C03R-C134
 2.54 with sigma of 0.01
 C03R-C28
 2.54 with sigma of 0.01
 C4BA-C89
 2.54 with sigma of 0.01
 C4BA-C74
 2.54 with sigma of 0.01
 C4BA-C151
 2.54 with sigma of 0.01
 C4BA-C045
 2.54 with sigma of 0.01
 C134-C28
 2.54 with sigma of 0.01
 C134-C3BA
 2.54 with sigma of 0.01
 C89-C74
 2.54 with sigma of 0.01
 C89-C151
 2.54 with sigma of 0.01
 C89-C2BA
 2.54 with sigma of 0.01
 C3BA-C28
 2.54 with sigma of 0.01
 C2BA-C151
 2.54 with sigma of 0.01
 C2BA-C045
 2.54 with sigma of 0.01
 C045-C74
 2.54 with sigma of 0.01
 C045-C151
 2.54 with sigma of 0.01
 C03R-C151
 2.93 with sigma of 0.01
 C03R-C89
 2.93 with sigma of 0.01
 C03R-C2BA
 2.93 with sigma of 0.01
 C4BA-C3BA
 2.93 with sigma of 0.01
 C4BA-C28
 2.93 with sigma of 0.01
 C134-C74
 2.93 with sigma of 0.01
 C134-C045
 2.93 with sigma of 0.01
 C134-C2BA
 2.93 with sigma of 0.01
 C89-C28
 2.93 with sigma of 0.01
 C3BA-C151
 2.93 with sigma of 0.01
 C3BA-C045
 2.93 with sigma of 0.01
 C28-C74
 2.93 with sigma of 0.01
 C03X-C034 = C90-C058 = C058-C034 = C158-C03X = C158-C049 = C90-C049
 1.54 with sigma of 0.01
 C034-C158
 2.54 with sigma of 0.01
 C034-C90
 2.54 with sigma of 0.01
 C03X-C049
 2.54 with sigma of 0.01
 C03X-C058
 2.54 with sigma of 0.01
 C158-C90
 2.54 with sigma of 0.01
 C049-C058
 2.54 with sigma of 0.01
 C034-C049
 2.93 with sigma of 0.01
 C03X-C90
 2.93 with sigma of 0.01
 C158-C058
 2.93 with sigma of 0.01
 C38-C101 = C101-C02Z = C109-C02Z = C2AA_$1-C109 = C75-C2AA_$1 = C2AA_$1-C281 =
  C38-C281 = C38-C281_$1 = C2AA-C281_$1 = C75-C2AA
 1.54 with sigma of 0.01
 C109-C02Z = C109_$1-C02Z = C2AA-C109_$1 = C101-C02Z = C38-C101 = C2AA_$1-C109
 = C38-C281_$1 = C38-C281 = C2AA_$1-C281 = C75-C2AA_$1 = C75-C2AA = C2AA-C281_$1
 1.54 with sigma of 0.01
 C02Z-C38
 2.54 with sigma of 0.01
 C02Z-C2AA_$1
 2.54 with sigma of 0.01
 C02Z-C2AA
 2.54 with sigma of 0.01
 C101-C281_$1
 2.54 with sigma of 0.01
 C101-C109_$1
 2.54 with sigma of 0.01
 C101-C109
 2.54 with sigma of 0.01
 C38-C2AA
 2.54 with sigma of 0.01
 C38-C2AA_$1
 2.54 with sigma of 0.01
 C281-C281_$1
 2.54 with sigma of 0.01
 C281-C75
 2.54 with sigma of 0.01
 C2AA_$1-C2AA
 2.54 with sigma of 0.01
 C75-C281_$1
 2.54 with sigma of 0.01
 C75-C109_$1
 2.54 with sigma of 0.01
 C109_$1-C109
 2.54 with sigma of 0.01
 C109_$1-C281_$1
 2.54 with sigma of 0.01
 C02Z-C281_$1
 2.93 with sigma of 0.01
 C02Z-C281
 2.93 with sigma of 0.01
 C02Z-C75
 2.93 with sigma of 0.01
 C101-C2AA_$1
 2.93 with sigma of 0.01
 C101-C2AA
 2.93 with sigma of 0.01
 C38-C109_$1
 2.93 with sigma of 0.01
 C38-C75
 2.93 with sigma of 0.01
 C38-C109
 2.93 with sigma of 0.01
 C281-C2AA
 2.93 with sigma of 0.01
 C2AA_$1-C281_$1
 2.93 with sigma of 0.01
 C2AA-C109
 2.93 with sigma of 0.01
 C65-C057 = C65-C25 = C98-C036 = C25-C036 = C036-C02E = C27-C02E = C62-C27 =
 C27-C041 = C98-C71 = C71-C057 = C65-C041 = C71-C62
 1.54 with sigma of 0.01
 C036-C27
 2.54 with sigma of 0.01
 C036-C65
 2.54 with sigma of 0.01
 C036-C71
 2.54 with sigma of 0.01
 C02E-C041
 2.54 with sigma of 0.01
 C02E-C62
 2.54 with sigma of 0.01
 C02E-C25
 2.54 with sigma of 0.01
 C27-C65
 2.54 with sigma of 0.01
 C27-C71
 2.54 with sigma of 0.01
 C62-C98
 2.54 with sigma of 0.01
 C62-C057
 2.54 with sigma of 0.01
 C71-C65
 2.54 with sigma of 0.01
 C057-C041
 2.54 with sigma of 0.01
 C057-C25
 2.54 with sigma of 0.01
 C057-C98
 2.54 with sigma of 0.01
 C25-C98
 2.54 with sigma of 0.01
 C036-C041
 2.93 with sigma of 0.01
 C036-C62
 2.93 with sigma of 0.01
 C036-C057
 2.93 with sigma of 0.01
 C02E-C71
 2.93 with sigma of 0.01
 C02E-C65
 2.93 with sigma of 0.01
 C27-C98
 2.93 with sigma of 0.01
 C27-C25
 2.93 with sigma of 0.01
 C27-C057
 2.93 with sigma of 0.01
 C62-C65
 2.93 with sigma of 0.01
 C71-C041
 2.93 with sigma of 0.01
 C71-C25
 2.93 with sigma of 0.01
 C65-C98
 2.93 with sigma of 0.01
 C26-C02I = C45-C26 = C48-C26 = C48-C32 = C45-C117 = C79-C117 = C30-C117 = C32-
 C30 = C32-C132 = C79-C039 = C132-C039 = C039-C02I
 1.54 with sigma of 0.01
 C26-C32
 2.54 with sigma of 0.01
 C26-C117
 2.54 with sigma of 0.01
 C26-C039
 2.54 with sigma of 0.01
 C45-C79
 2.54 with sigma of 0.01
 C45-C30
 2.54 with sigma of 0.01
 C45-C48
 2.54 with sigma of 0.01
 C117-C32
 2.54 with sigma of 0.01
 C117-C039
 2.54 with sigma of 0.01
 C30-C79
 2.54 with sigma of 0.01
 C30-C132
 2.54 with sigma of 0.01
 C32-C039
 2.54 with sigma of 0.01
 C132-C79
 2.54 with sigma of 0.01
 C132-C02I
 2.54 with sigma of 0.01
 C132-C48
 2.54 with sigma of 0.01
 C02I-C48
 2.54 with sigma of 0.01
 C02I-C79
 2.54 with sigma of 0.01
 C26-C30
 2.93 with sigma of 0.01
 C26-C132
 2.93 with sigma of 0.01
 C26-C79
 2.93 with sigma of 0.01
 C45-C32
 2.93 with sigma of 0.01
 C45-C039
 2.93 with sigma of 0.01
 C117-C02I
 2.93 with sigma of 0.01
 C117-C132
 2.93 with sigma of 0.01
 C117-C48
 2.93 with sigma of 0.01
 C30-C039
 2.93 with sigma of 0.01
 C32-C79
 2.93 with sigma of 0.01
 C32-C02I
 2.93 with sigma of 0.01
 C039-C48
 2.93 with sigma of 0.01
 C40-C236 = C40-C176 = C227-C176 = C251-C176 = C251-C229 = C131-C114 = C236-
 C131 = C236-C208 = C229-C208 = C229-C209 = C209-C114 = C227-C114
 1.54 with sigma of 0.01
 C176-C114
 2.54 with sigma of 0.01
 C176-C229
 2.54 with sigma of 0.01
 C176-C236
 2.54 with sigma of 0.01
 C251-C227
 2.54 with sigma of 0.01
 C251-C40
 2.54 with sigma of 0.01
 C229-C236
 2.54 with sigma of 0.01
 C229-C114
 2.54 with sigma of 0.01
 C209-C227
 2.54 with sigma of 0.01
 C209-C131
 2.54 with sigma of 0.01
 C114-C236
 2.54 with sigma of 0.01
 C131-C227
 2.54 with sigma of 0.01
 C131-C208
 2.54 with sigma of 0.01
 C131-C40
 2.54 with sigma of 0.01
 C40-C208
 2.54 with sigma of 0.01
 C40-C227
 2.54 with sigma of 0.01
 C176-C208
 2.93 with sigma of 0.01
 C176-C209
 2.93 with sigma of 0.01
 C176-C131
 2.93 with sigma of 0.01
 C251-C236
 2.93 with sigma of 0.01
 C251-C114
 2.93 with sigma of 0.01
 C229-C227
 2.93 with sigma of 0.01
 C229-C40
 2.93 with sigma of 0.01
 C229-C131
 2.93 with sigma of 0.01
 C209-C236
 2.93 with sigma of 0.01
 C114-C208
 2.93 with sigma of 0.01
 C114-C40
 2.93 with sigma of 0.01
 C236-C227
 2.93 with sigma of 0.01
3. Uiso/Uaniso restraints and constraints
C02X \\sim C037 \\sim C03V \\sim C050 \\sim C059 \\sim C35 \\sim C68 \\sim C93
\\sim C152 \\sim C116: within 3.8A with sigma of 0.01 and sigma for terminal
atoms of 0.02
C01S \\sim C020 \\sim C02B \\sim C03J \\sim C03M \\sim C6 \\sim C6AA \\sim C7AA
\\sim C3 \\sim C02F: within 3.8A with sigma of 0.01 and sigma for terminal
atoms of 0.02
C030 \\sim C03W \\sim C3AA \\sim C19 \\sim C175 \\sim C180 \\sim C129 \\sim
C177 \\sim C029 \\sim C04O: within 3.8A with sigma of 0.01 and sigma for
terminal atoms of 0.02
C01J \\sim C01O \\sim C01Q \\sim C01R \\sim C01U \\sim C01W \\sim C021 \\sim
C023 \\sim C \\sim C4: within 3.8A with sigma of 0.01 and sigma for terminal
atoms of 0.02
C7 \\sim C13 \\sim C4AA \\sim C29 \\sim C9AA \\sim C63 \\sim C72 \\sim C0BA
\\sim C1BA \\sim C5AA: within 3.8A with sigma of 0.01 and sigma for terminal
atoms of 0.02
C02G \\sim C02H \\sim C02N \\sim C02Q \\sim C03F \\sim C03N \\sim C03P \\sim
C53 \\sim C0AA \\sim C59: within 3.8A with sigma of 0.01 and sigma for terminal
atoms of 0.02
C01L \\sim C01M \\sim C01P \\sim C01Z \\sim C024 \\sim C02A \\sim C02Y \\sim
C033 \\sim C03A \\sim C03Y: within 3.8A with sigma of 0.01 and sigma for
terminal atoms of 0.02
C03R \\sim C74 \\sim C28 \\sim C2BA \\sim C3BA \\sim C89 \\sim C134 \\sim C151
\\sim C4BA \\sim C045: within 3.8A with sigma of 0.01 and sigma for terminal
atoms of 0.02
C01K \\sim C02S \\sim C02V \\sim C038 \\sim C37 \\sim C84 \\sim C192: within
3.8A with sigma of 0.01 and sigma for terminal atoms of 0.02
C01N \\sim C01Y \\sim C026 \\sim C027 \\sim C02W \\sim C11 \\sim C138: within
3.8A with sigma of 0.01 and sigma for terminal atoms of 0.02
C034 \\sim C03X \\sim C049 \\sim C058 \\sim C158 \\sim C90: within 3.8A with
sigma of 0.01 and sigma for terminal atoms of 0.02
C02Z \\sim C75 \\sim C38 \\sim C101 \\sim C281 \\sim C281 \\sim C2AA \\sim C2AA
\\sim C109 \\sim C109: within 3.8A with sigma of 0.01 and sigma for terminal
atoms of 0.02
C02E \\sim C036 \\sim C041 \\sim C057 \\sim C25 \\sim C27 \\sim C62 \\sim C65
\\sim C71 \\sim C98: within 3.8A with sigma of 0.01 and sigma for terminal
atoms of 0.02
C022 \\sim C02C \\sim C02D \\sim C032 \\sim C035 \\sim C03E \\sim C1: within
3.8A with sigma of 0.01 and sigma for terminal atoms of 0.02
C02I \\sim C039 \\sim C26 \\sim C30 \\sim C32 \\sim C45 \\sim C48 \\sim C79
\\sim C117 \\sim C132: within 3.8A with sigma of 0.01 and sigma for terminal
atoms of 0.02
C40 \\sim C176 \\sim C114 \\sim C208 \\sim C209 \\sim C227 \\sim C131 \\sim
C229 \\sim C236 \\sim C251: within 3.8A with sigma of 0.01 and sigma for
terminal atoms of 0.02
C034 \\sim C03X \\sim C049 \\sim C058 \\sim C158 \\sim C90 \\sim C88: within
3.8A with sigma of 0.01 and sigma for terminal atoms of 0.02
C1AA \\sim C17 \\sim C39 \\sim C99 \\sim C6BA \\sim C156: within 3.8A with
sigma of 0.01 and sigma for terminal atoms of 0.02
Ag0M \\sim S1 \\sim Ag3: within 3.8A with sigma of 0.01 and sigma for terminal
atoms of 0.02
C43 \\sim C9: within 3.8A with sigma of 0.01 and sigma for terminal atoms of
0.02
Ag0L \\sim S019 \\sim Ag0O: within 3.8A with sigma of 0.01 and sigma for
terminal atoms of 0.02
S01C \\sim Ag0J \\sim S01A: within 3.8A with sigma of 0.01 and sigma for
terminal atoms of 0.02
Ag \\sim Ag1: within 3.8A with sigma of 0.01 and sigma for terminal atoms of
0.02
Ag5 \\sim Ag1 \\sim Ag \\sim Ag6: within 3.8A with sigma of 0.01 and sigma for
terminal atoms of 0.02
Uanis(C02X) \\sim Ueq, Uanis(C037) \\sim Ueq, Uanis(C03V) \\sim Ueq,
Uanis(C050) \\sim Ueq, Uanis(C059) \\sim Ueq, Uanis(C35) \\sim Ueq, Uanis(C68)
\\sim Ueq, Uanis(C93) \\sim Ueq, Uanis(C152) \\sim Ueq, Uanis(C116) \\sim Ueq:
with sigma of 0.01 and sigma for terminal atoms of 0.02
Uanis(C01S) \\sim Ueq, Uanis(C020) \\sim Ueq, Uanis(C02B) \\sim Ueq,
Uanis(C03J) \\sim Ueq, Uanis(C03M) \\sim Ueq, Uanis(C6) \\sim Ueq, Uanis(C6AA)
\\sim Ueq, Uanis(C7AA) \\sim Ueq, Uanis(C3) \\sim Ueq, Uanis(C02F) \\sim Ueq:
with sigma of 0.01 and sigma for terminal atoms of 0.02
Uanis(C02S) \\sim Ueq, Uanis(C02V) \\sim Ueq, Uanis(C038) \\sim Ueq, Uanis(C37)
\\sim Ueq, Uanis(C84) \\sim Ueq, Uanis(C192) \\sim Ueq, Uanis(C01K) \\sim Ueq:
with sigma of 0.01 and sigma for terminal atoms of 0.02
Uanis(C030) \\sim Ueq, Uanis(C03W) \\sim Ueq, Uanis(C3AA) \\sim Ueq, Uanis(C19)
\\sim Ueq, Uanis(C175) \\sim Ueq, Uanis(C180) \\sim Ueq, Uanis(C177) \\sim Ueq,
Uanis(C129) \\sim Ueq, Uanis(C029) \\sim Ueq, Uanis(C04O) \\sim Ueq: with sigma
of 0.01 and sigma for terminal atoms of 0.02
Uanis(C01J) \\sim Ueq, Uanis(C01O) \\sim Ueq, Uanis(C01Q) \\sim Ueq,
Uanis(C01R) \\sim Ueq, Uanis(C01U) \\sim Ueq, Uanis(C01W) \\sim Ueq,
Uanis(C021) \\sim Ueq, Uanis(C023) \\sim Ueq, Uanis(C) \\sim Ueq, Uanis(C4)
\\sim Ueq: with sigma of 0.01 and sigma for terminal atoms of 0.02
Uanis(C13) \\sim Ueq, Uanis(C4AA) \\sim Ueq, Uanis(C29) \\sim Ueq, Uanis(C5AA)
\\sim Ueq, Uanis(C9AA) \\sim Ueq, Uanis(C63) \\sim Ueq, Uanis(C72) \\sim Ueq,
Uanis(C0BA) \\sim Ueq, Uanis(C1BA) \\sim Ueq, Uanis(C7) \\sim Ueq: with sigma
of 0.01 and sigma for terminal atoms of 0.02
Uanis(C02G) \\sim Ueq, Uanis(C02H) \\sim Ueq, Uanis(C02N) \\sim Ueq,
Uanis(C02Q) \\sim Ueq, Uanis(C03F) \\sim Ueq, Uanis(C03N) \\sim Ueq,
Uanis(C03P) \\sim Ueq, Uanis(C53) \\sim Ueq, Uanis(C0AA) \\sim Ueq, Uanis(C59)
\\sim Ueq: with sigma of 0.01 and sigma for terminal atoms of 0.02
Uanis(C01L) \\sim Ueq, Uanis(C01M) \\sim Ueq, Uanis(C01P) \\sim Ueq,
Uanis(C01Z) \\sim Ueq, Uanis(C024) \\sim Ueq, Uanis(C02A) \\sim Ueq,
Uanis(C02Y) \\sim Ueq, Uanis(C033) \\sim Ueq, Uanis(C03A) \\sim Ueq,
Uanis(C03Y) \\sim Ueq: with sigma of 0.01 and sigma for terminal atoms of 0.02
Uanis(C03R) \\sim Ueq, Uanis(C74) \\sim Ueq, Uanis(C28) \\sim Ueq, Uanis(C2BA)
\\sim Ueq, Uanis(C3BA) \\sim Ueq, Uanis(C89) \\sim Ueq, Uanis(C134) \\sim Ueq,
Uanis(C151) \\sim Ueq, Uanis(C4BA) \\sim Ueq, Uanis(C045) \\sim Ueq: with sigma
of 0.01 and sigma for terminal atoms of 0.02
Uanis(C01K) \\sim Ueq, Uanis(C02S) \\sim Ueq, Uanis(C02V) \\sim Ueq,
Uanis(C038) \\sim Ueq, Uanis(C37) \\sim Ueq, Uanis(C84) \\sim Ueq, Uanis(C192)
\\sim Ueq: with sigma of 0.01 and sigma for terminal atoms of 0.02
Uanis(C01N) \\sim Ueq, Uanis(C01Y) \\sim Ueq, Uanis(C026) \\sim Ueq,
Uanis(C027) \\sim Ueq, Uanis(C02W) \\sim Ueq, Uanis(C11) \\sim Ueq, Uanis(C138)
\\sim Ueq: with sigma of 0.01 and sigma for terminal atoms of 0.02
Uanis(C034) \\sim Ueq, Uanis(C03X) \\sim Ueq, Uanis(C049) \\sim Ueq,
Uanis(C058) \\sim Ueq, Uanis(C158) \\sim Ueq, Uanis(C90) \\sim Ueq: with sigma
of 0.01 and sigma for terminal atoms of 0.02
Uanis(C02Z) \\sim Ueq, Uanis(C75) \\sim Ueq, Uanis(C38) \\sim Ueq, Uanis(C101)
\\sim Ueq, Uanis(C281) \\sim Ueq, Uanis(C281) \\sim Ueq, Uanis(C2AA) \\sim Ueq,
Uanis(C2AA) \\sim Ueq, Uanis(C109) \\sim Ueq, Uanis(C109) \\sim Ueq: with sigma
of 0.01 and sigma for terminal atoms of 0.02
Uanis(C02E) \\sim Ueq, Uanis(C036) \\sim Ueq, Uanis(C041) \\sim Ueq,
Uanis(C057) \\sim Ueq, Uanis(C25) \\sim Ueq, Uanis(C27) \\sim Ueq, Uanis(C62)
\\sim Ueq, Uanis(C65) \\sim Ueq, Uanis(C71) \\sim Ueq, Uanis(C98) \\sim Ueq:
with sigma of 0.01 and sigma for terminal atoms of 0.02
Uanis(C022) \\sim Ueq, Uanis(C02C) \\sim Ueq, Uanis(C02D) \\sim Ueq,
Uanis(C032) \\sim Ueq, Uanis(C035) \\sim Ueq, Uanis(C03E) \\sim Ueq, Uanis(C1)
\\sim Ueq: with sigma of 0.01 and sigma for terminal atoms of 0.02
Uanis(C02I) \\sim Ueq, Uanis(C039) \\sim Ueq, Uanis(C26) \\sim Ueq, Uanis(C30)
\\sim Ueq, Uanis(C32) \\sim Ueq, Uanis(C48) \\sim Ueq, Uanis(C79) \\sim Ueq,
Uanis(C117) \\sim Ueq, Uanis(C132) \\sim Ueq, Uanis(C45) \\sim Ueq: with sigma
of 0.01 and sigma for terminal atoms of 0.02
Uanis(C40) \\sim Ueq, Uanis(C176) \\sim Ueq, Uanis(C114) \\sim Ueq, Uanis(C208)
\\sim Ueq, Uanis(C209) \\sim Ueq, Uanis(C227) \\sim Ueq, Uanis(C131) \\sim Ueq,
Uanis(C229) \\sim Ueq, Uanis(C236) \\sim Ueq, Uanis(C251) \\sim Ueq: with sigma
of 0.01 and sigma for terminal atoms of 0.02
Uanis(C034) \\sim Ueq, Uanis(C03X) \\sim Ueq, Uanis(C049) \\sim Ueq,
Uanis(C058) \\sim Ueq, Uanis(C158) \\sim Ueq, Uanis(C90) \\sim Ueq, Uanis(C88)
\\sim Ueq: with sigma of 0.01 and sigma for terminal atoms of 0.02
Uanis(C1AA) \\sim Ueq, Uanis(C17) \\sim Ueq, Uanis(C39) \\sim Ueq, Uanis(C99)
\\sim Ueq, Uanis(C6BA) \\sim Ueq, Uanis(C156) \\sim Ueq: with sigma of 0.01 and
sigma for terminal atoms of 0.02
Uanis(S1) \\sim Ueq, Uanis(Ag3) \\sim Ueq, Uanis(Ag0M) \\sim Ueq: with sigma of
0.01 and sigma for terminal atoms of 0.02
Uanis(C9) \\sim Ueq, Uanis(C43) \\sim Ueq: with sigma of 0.01 and sigma for
terminal atoms of 0.02
Uanis(S019) \\sim Ueq, Uanis(Ag0O) \\sim Ueq, Uanis(Ag0L) \\sim Ueq: with sigma
of 0.01 and sigma for terminal atoms of 0.02
Uanis(S01A) \\sim Ueq, Uanis(Ag0J) \\sim Ueq, Uanis(S01C) \\sim Ueq: with sigma
of 0.01 and sigma for terminal atoms of 0.02
Uanis(Ag1) \\sim Ueq, Uanis(Ag) \\sim Ueq: with sigma of 0.01 and sigma for
terminal atoms of 0.02
Uanis(Ag) \\sim Ueq, Uanis(Ag6) \\sim Ueq, Uanis(Ag5) \\sim Ueq, Uanis(Ag1)
\\sim Ueq: with sigma of 0.01 and sigma for terminal atoms of 0.02
4. Others
 Fixed Sof: Ag(0.5) Ag1(0.5) Ag2(0.5) H01E(0.5) H01F(0.5) H02L(0.5) H02M(0.5)
 H03V(0.5) H03X(0.5) Ag3(0.5) Ag4(0.5) H10A(0.5) H10B(0.5) Ag5(0.5) Ag6(0.5)
5.a Ternary CH refined with riding coordinates:
 C01O(H01O), C01Q(H01Q), C01U(H01U), C01Z(H01Z), C024(H024), C027(H027),
 C02B(H02K), C02D(H02N), C02S(H02Z), C035(H035), C039(H039), C03F(H03M),
 C03J(H03N), C03P(H03S), C03W(H03W), C03Y(H03Y), C059(H059), C68(H68), C93(H93),
  C59(H59), C175(H175), C84(H84), C11(H11), C6AA(H6AA), C27(H27), C65(H65),
 C71(H71), C180(H180), C4AA(H4AA), C72(H72), C1BA(H1BA), C38(H38), C28(H28),
 C3BA(H3BA), C158(H158), C90(H90), C2AA(H2AA), C32(H32), C117(H117), C114(H114),
  C236(H236), C99(H99), C156(H156)
5.b Secondary CH2 refined with riding coordinates:
 C01J(H01A,H01B), C01M(H01C,H01D), C01N(H01E,H01F), C01P(H01G,H01H), C01W(H01I,
 H01J), C020(H02A,H02B), C021(H02C,H02D), C023(H02E,H02F), C026(H02G,H02H),
 C02A(H02I,H02J), C02C(H02L,H02M), C02E(H02O,H02P), C02F(H02Q,H02R), C02H(H02S,
 H02T), C02I(H02U,H02V), C02N(H02W,H02X), C02Q(H02Y,H), C02V(H02,HC), C02W(H0AA,
 HD), C02Y(H1AA,HE), C030(H03A,H03B), C032(H03C,H03D), C033(H03E,H03F),
 C037(H03G,H03H), C03A(H03I,H03J), C03E(H03K,H03L), C03M(H03O,H03P), C03N(H03Q,
 H03R), C03V(H03T,H03U), C03X(H03V,H03X), C041(H04A,H04B), C045(H04C,H04D),
 C049(H04E,H04F), C04O(H04G,H04H), C058(H05A,H05B), C(HA,HB), C1(H1A,H1B),
 C35(H35A,H35B), C53(H53A,H53B), C0AA(H0AB,H0AC), C74(H74A,H74B), C3AA(H3AA,
 H3AB), C19(H19A,H19B), C3(H3A,H3B), C4(H4A,H4B), C6(H6A,H6B), C7AA(H7AA,H7AB),
 C25(H25A,H25B), C62(H62A,H62B), C98(H98A,H98B), C116(H11A,H11B), C129(H12A,
 H12B), C177(H17A,H17B), C7(H7A,H7B), C13(H13A,H13B), C29(H29A,H29B), C5AA(H5AA,
 H5AB), C63(H63A,H63B), C0BA(H0BA,H0BB), C75(H75A,H75B), C101(H10A,H10B),
 C2BA(H2BA,H2BB), C89(H89A,H89B), C151(H15A,H15B), C4BA(H4BA,H4BB), C138(H13C,
 H13D), C281(H28A,H28B), C109(H10C,H10D), C45(H45A,H45B), C48(H48A,H48B),
 C79(H79A,H79B), C132(H13E,H13F), C40(H40A,H40B), C208(H20A,H20B), C209(H20C,
 H20D), C227(H22A,H22B), C131(H13G,H13H), C251(H25C,H25D), C88(H88A,H88B)
5.c Aromatic/amide H refined with riding coordinates:
 C050(H050), C152(H152), C37(H37), C39(H39), C6BA(H6BA)
;
_platon_squeeze_void_probe_radius 1.20
_olex2_submission_special_instructions 'No special instructions were received'

loop_
_space_group_symop_operation_xyz
'x, y, z'
'-x+1/2, -y, z+1/2'
'-x, y+1/2, -z'
'x+1/2, -y+1/2, -z+1/2'
'-x, -y, -z'
'x-1/2, y, -z-1/2'
'x, -y-1/2, z'
'-x-1/2, y-1/2, z-1/2'

loop_
_atom_site_label
_atom_site_type_symbol
_atom_site_fract_x
_atom_site_fract_y
_atom_site_fract_z
_atom_site_U_iso_or_equiv
_atom_site_adp_type
_atom_site_occupancy
_atom_site_site_symmetry_order
_atom_site_calc_flag
_atom_site_refinement_flags_posn
_atom_site_refinement_flags_adp
_atom_site_refinement_flags_occupancy
_atom_site_disorder_assembly
_atom_site_disorder_group
Ag01 Ag 0.67255(4) 0.750000 0.26356(5) 0.0151(4) Uani 1 2 d S T P A .
Ag02 Ag 0.61766(4) 0.750000 0.34541(5) 0.0232(5) Uani 1 2 d S T P A .
Ag03 Ag 0.60568(3) 0.62010(6) 0.40298(4) 0.0242(4) Uani 1 1 d . . . . .
Ag04 Ag 0.67339(4) 0.750000 0.15233(5) 0.0260(5) Uani 1 2 d S T P A .
Ag05 Ag 0.59024(4) 0.53405(6) 0.21836(4) 0.0256(4) Uani 1 1 d . . . . .
Ag06 Ag 0.64362(4) 0.69270(6) 0.20418(4) 0.0281(4) Uani 1 1 d . . . . .
Ag07 Ag 0.60927(3) 0.56719(6) 0.32108(4) 0.0258(4) Uani 1 1 d . . . . .
Ag08 Ag 0.53925(4) 0.56573(6) 0.30803(4) 0.0278(4) Uani 1 1 d . . . . .
Ag09 Ag 0.53827(3) 0.67373(7) 0.24431(4) 0.0297(4) Uani 1 1 d . . . . .
Ag0A Ag 0.55561(5) 0.750000 0.45574(6) 0.0281(5) Uani 1 2 d S T P A .
Ag0B Ag 0.53228(4) 0.62787(7) 0.38887(4) 0.0302(4) Uani 1 1 d . . . . .
Ag0C Ag 0.70356(4) 0.80839(7) 0.20972(4) 0.0339(4) Uani 1 1 d . . . . .
Ag0D Ag 0.69554(4) 0.61150(7) 0.09931(4) 0.0337(4) Uani 1 1 d . . . . .
Ag0E Ag 0.65551(4) 0.57203(6) 0.16181(5) 0.0335(4) Uani 1 1 d . . . . .
Ag0F Ag 0.56474(4) 0.67327(7) 0.15184(4) 0.0332(4) Uani 1 1 d . . . . .
Ag0G Ag 0.52384(5) 0.750000 0.33932(6) 0.0346(6) Uani 1 2 d S T P A .
Ag Ag 0.61937(17) 0.6983(3) 0.2759(2) 0.0229(14) Uani 0.5 1 d . U . A 2
Ag0I Ag 0.59663(4) 0.56357(8) 0.10570(5) 0.0429(5) Uani 1 1 d . . . . .
Ag0J Ag 0.75242(4) 0.68025(9) 0.13179(5) 0.0407(4) Uani 1 1 d . U . . .
Ag0K Ag 0.57333(4) 0.66957(7) 0.32119(5) 0.0396(4) Uani 1 1 d . . . . .
Ag0L Ag 0.60412(4) 0.66165(8) 0.48508(5) 0.0434(5) Uani 1 1 d . U . . .
Ag0M Ag 0.60154(5) 0.750000 0.06832(6) 0.0481(7) Uani 1 2 d S TU P A .
Ag0N Ag 0.62793(4) 0.66920(8) 0.12914(5) 0.0442(5) Uani 1 1 d . . . . .
Ag0O Ag 0.66386(4) 0.67978(8) 0.43776(6) 0.0479(5) Uani 1 1 d . U . . .
Ag0P Ag 0.58785(6) 0.750000 0.21797(7) 0.0437(7) Uani 1 2 d S T P A .
Br0Q Br 0.63652(5) 0.60040(8) 0.24404(5) 0.0235(5) Uani 1 1 d . . . . .
Ag1 Ag 0.66638(15) 0.6833(2) 0.32589(17) 0.0288(13) Uani 0.5 1 d . U . A 2
Ag0S Ag 0.60953(6) 0.750000 0.41634(7) 0.0471(7) Uani 1 2 d S T P A .
Br0T Br 0.71225(5) 0.66304(9) 0.28413(6) 0.0268(5) Uani 1 1 d . . . . .
Ag0U Ag 0.63176(5) 0.62149(10) 0.04208(6) 0.0644(7) Uani 1 1 d . . . . .
Ag0V Ag 0.70353(7) 0.750000 0.09324(9) 0.0647(9) Uani 1 2 d S T P A .
Ag2 Ag 0.73560(10) 0.8336(2) 0.04226(14) 0.0372(11) Uani 0.5 1 d . . . A 2
S00Y S 0.51301(14) 0.750000 0.27288(17) 0.0183(14) Uani 1 2 d S T P A .
S00Z S 0.49921(12) 0.60722(19) 0.33774(13) 0.0260(12) Uani 1 1 d . . . . .
S010 S 0.64595(11) 0.60573(19) 0.36140(12) 0.0198(10) Uani 1 1 d . . . . .
S011 S 0.56349(11) 0.61240(19) 0.44262(12) 0.0202(10) Uani 1 1 d . . . . .
S012 S 0.57773(13) 0.51148(18) 0.28357(13) 0.0252(12) Uani 1 1 d . . . . .
S013 S 0.58514(17) 0.750000 0.51126(19) 0.0255(16) Uani 1 2 d S T P A .
S014 S 0.55197(11) 0.6048(2) 0.19890(13) 0.0255(11) Uani 1 1 d . . . . .
S015 S 0.56007(15) 0.750000 0.10791(17) 0.0238(16) Uani 1 2 d S T P A .
S016 S 0.52233(17) 0.750000 0.40591(19) 0.0333(19) Uani 1 2 d S T P A .
S017 S 0.61418(13) 0.5129(2) 0.15858(14) 0.0321(13) Uani 1 1 d . . . . .
S018 S 0.70384(12) 0.6057(2) 0.16645(14) 0.0304(12) Uani 1 1 d . . . . .
S019 S 0.64878(13) 0.6108(2) 0.48292(16) 0.0382(13) Uani 1 1 d . U . . .
S01A S 0.75002(16) 0.750000 0.1816(2) 0.0344(18) Uani 1 2 d S TU P A .
S01B S 0.68661(17) 0.750000 0.3988(2) 0.0376(19) Uani 1 2 d S T P A .
S01C S 0.76639(13) 0.6122(3) 0.08518(16) 0.0400(14) Uani 1 1 d . U . . .
S01D S 0.68296(14) 0.6141(3) 0.03426(18) 0.0434(15) Uani 1 1 d . . . . .
S01E S 0.73180(19) 0.750000 0.0033(2) 0.039(2) Uani 1 2 d S T P . .
S01F S 0.58170(16) 0.5978(3) 0.0466(2) 0.0555(19) Uani 1 1 d . . . . .
C01J C 0.5298(4) 0.5224(8) 0.4558(5) 0.022(2) Uani 1 1 d . U . . .
H01A H 0.521448 0.528412 0.431172 0.026 Uiso 1 1 calc R . . . .
H01B H 0.520022 0.545700 0.473937 0.026 Uiso 1 1 calc R . . . .
C01K C 0.4751(10) 0.750000 0.2608(12) 0.066(4) Uani 1 2 d S TU P . .
C01L C 0.6697(5) 0.5444(10) 0.3692(6) 0.036(2) Uani 1 1 d . U . . .
C01M C 0.6538(5) 0.5036(10) 0.3964(6) 0.037(2) Uani 1 1 d . U . . .
H01C H 0.649365 0.522456 0.419833 0.044 Uiso 1 1 calc R . . . .
H01D H 0.636221 0.491669 0.384876 0.044 Uiso 1 1 calc R . . . .
C01N C 0.5803(8) 0.750000 0.5885(8) 0.038(3) Uani 1 2 d S TU P A .
H01E H 0.592285 0.717233 0.588795 0.045 Uiso 0.5 1 calc R . . . .
H01F H 0.592285 0.782767 0.588795 0.045 Uiso 0.5 1 calc R . . . .
C01O C 0.5725(5) 0.4380(9) 0.4352(5) 0.025(2) Uani 1 1 d . U . . .
H01O H 0.582015 0.414980 0.416196 0.030 Uiso 1 1 calc R . . . .
C01P C 0.6950(5) 0.5646(10) 0.3886(6) 0.037(2) Uani 1 1 d . U . . .
H01G H 0.689852 0.582766 0.412004 0.044 Uiso 1 1 calc R . . . .
H01H H 0.704909 0.591276 0.372817 0.044 Uiso 1 1 calc R . . . .
C01Q C 0.5269(5) 0.4585(8) 0.4675(5) 0.024(2) Uani 1 1 d . U . . .
H01Q H 0.506823 0.447959 0.468372 0.029 Uiso 1 1 calc R . . . .
C01R C 0.5606(5) 0.5370(8) 0.4549(5) 0.023(2) Uani 1 1 d . U . . .
C01S C 0.4754(5) 0.5468(10) 0.3458(6) 0.037(2) Uani 1 1 d . U . . .
C01U C 0.5729(4) 0.4638(8) 0.5039(5) 0.024(2) Uani 1 1 d . U . . .
H01U H 0.581762 0.456608 0.528380 0.029 Uiso 1 1 calc R . . . .
C01W C 0.5399(4) 0.4499(9) 0.5050(5) 0.024(2) Uani 1 1 d . U . . .
H01I H 0.537269 0.411526 0.512760 0.029 Uiso 1 1 calc R . . . .
H01J H 0.530683 0.473609 0.523381 0.029 Uiso 1 1 calc R . . . .
C01Y C 0.5607(8) 0.750000 0.5516(9) 0.038(3) Uani 1 2 d S TU P . .
C01Z C 0.7140(5) 0.5144(10) 0.3965(6) 0.039(2) Uani 1 1 d . U . . .
H01Z H 0.731233 0.527892 0.408958 0.047 Uiso 1 1 calc R . . . .
C020 C 0.4909(5) 0.4938(10) 0.3548(6) 0.039(2) Uani 1 1 d . U . . .
H02A H 0.503757 0.484634 0.334399 0.046 Uiso 1 1 calc R . . . .
H02B H 0.501915 0.498629 0.377664 0.046 Uiso 1 1 calc R . . . .
C021 C 0.5862(5) 0.4308(9) 0.4742(5) 0.026(2) Uani 1 1 d . U . . .
H02C H 0.585254 0.391795 0.481260 0.031 Uiso 1 1 calc R . . . .
H02D H 0.605987 0.440970 0.472544 0.031 Uiso 1 1 calc R . . . .
C022 C 0.5250(7) 0.750000 0.0858(8) 0.036(3) Uani 1 2 d S TU P . .
C023 C 0.5751(5) 0.5283(9) 0.4929(5) 0.025(2) Uani 1 1 d . U . . .
H02E H 0.565994 0.550792 0.512105 0.030 Uiso 1 1 calc R . . . .
H02F H 0.594811 0.539297 0.491309 0.030 Uiso 1 1 calc R . . . .
C024 C 0.6719(5) 0.4541(10) 0.4043(6) 0.038(2) Uani 1 1 d . U . . .
H024 H 0.662030 0.428391 0.421237 0.045 Uiso 1 1 calc R . . . .
C026 C 0.5426(5) 0.6976(10) 0.5524(6) 0.038(3) Uani 1 1 d . U . . .
H02G H 0.531240 0.695963 0.529642 0.045 Uiso 1 1 calc R . . . .
H02H H 0.554844 0.665190 0.552746 0.045 Uiso 1 1 calc R . . . .
C027 C 0.5600(8) 0.750000 0.6236(9) 0.038(3) Uani 1 2 d S TU P . .
H027 H 0.571142 0.750002 0.646944 0.045 Uiso 1 2 calc RS T P A .
C029 C 0.5211(3) 0.5632(8) 0.1835(5) 0.085(4) Uani 1 1 d D U . . .
C02A C 0.7000(5) 0.4736(11) 0.4225(6) 0.038(2) Uani 1 1 d . U . . .
H02I H 0.696231 0.490994 0.446651 0.046 Uiso 1 1 calc R . . . .
H02J H 0.712310 0.441893 0.426635 0.046 Uiso 1 1 calc R . . . .
C02B C 0.4701(5) 0.4484(11) 0.3600(6) 0.039(2) Uani 1 1 d . U . . .
H02K H 0.480358 0.413987 0.365686 0.047 Uiso 1 1 calc R . . . .
C02C C 0.5026(7) 0.750000 0.1141(8) 0.038(3) Uani 1 2 d S TU P A .
H02L H 0.504521 0.782660 0.129977 0.045 Uiso 0.5 1 calc R . . . .
H02M H 0.504521 0.717340 0.129977 0.045 Uiso 0.5 1 calc R . . . .
C02D C 0.4735(7) 0.750000 0.0955(9) 0.037(3) Uani 1 2 d S TU P . .
H02N H 0.458478 0.749998 0.114643 0.045 Uiso 1 2 calc RS T P A .
C02E C 0.6398(5) 0.4334(8) 0.1144(5) 0.093(4) Uani 1 1 d D U . . .
H02O H 0.656898 0.455854 0.114780 0.111 Uiso 1 1 calc R . . . .
H02P H 0.627947 0.446374 0.093934 0.111 Uiso 1 1 calc R . . . .
C02F C 0.4521(5) 0.4392(10) 0.3250(6) 0.038(2) Uani 1 1 d . U . . .
H02Q H 0.438467 0.409787 0.329339 0.046 Uiso 1 1 calc R . . . .
H02R H 0.463910 0.429059 0.303709 0.046 Uiso 1 1 calc R . . . .
C02G C 0.7238(7) 0.5444(14) 0.1835(8) 0.061(3) Uani 1 1 d . U . . .
C02H C 0.7082(7) 0.5189(14) 0.2164(8) 0.062(3) Uani 1 1 d . U . . .
H02S H 0.706197 0.546686 0.236063 0.074 Uiso 1 1 calc R . . . .
H02T H 0.689351 0.508407 0.208216 0.074 Uiso 1 1 calc R . . . .
C02I C 0.5672(5) 0.4282(8) 0.3356(5) 0.089(4) Uani 1 1 d D U . . .
H02U H 0.548286 0.442850 0.339251 0.106 Uiso 1 1 calc R . . . .
H02V H 0.579870 0.447392 0.352765 0.106 Uiso 1 1 calc R . . . .
C02N C 0.7256(7) 0.5004(13) 0.1523(8) 0.061(3) Uani 1 1 d . U . . .
H02W H 0.734775 0.515349 0.130015 0.074 Uiso 1 1 calc R . . . .
H02X H 0.706880 0.487248 0.145396 0.074 Uiso 1 1 calc R . . . .
C02Q C 0.7517(7) 0.5639(13) 0.1959(8) 0.062(3) Uani 1 1 d . U . . .
H02Y H 0.749467 0.592276 0.215192 0.074 Uiso 1 1 calc R . . . .
H H 0.761726 0.580424 0.174792 0.074 Uiso 1 1 calc R . . . .
C02S C 0.4708(10) 0.750000 0.2178(12) 0.067(4) Uani 1 2 d S TU P A .
H02Z H 0.486932 0.749999 0.200341 0.080 Uiso 1 2 calc RS T P . .
C02V C 0.4615(7) 0.8004(15) 0.2772(8) 0.068(4) Uani 1 1 d . U . . .
H02 H 0.469255 0.833676 0.265765 0.081 Uiso 1 1 calc R . . . .
HC H 0.464994 0.801985 0.304182 0.081 Uiso 1 1 calc R . . . .
C02W C 0.5400(5) 0.6988(10) 0.6230(6) 0.039(3) Uani 1 1 d . U . . .
H0AA H 0.550999 0.665070 0.626253 0.047 Uiso 1 1 calc R . . . .
HD H 0.526658 0.701356 0.643733 0.047 Uiso 1 1 calc R . . . .
C02X C 0.5731(8) 0.5334(16) 0.0198(9) 0.074(4) Uani 1 1 d . U . . .
C02Y C 0.7228(5) 0.4868(11) 0.3585(6) 0.039(3) Uani 1 1 d . U . . .
H1AA H 0.731872 0.513831 0.342112 0.047 Uiso 1 1 calc R . . . .
HE H 0.735865 0.456353 0.362881 0.047 Uiso 1 1 calc R . . . .
C02Z C 0.7860(6) 0.750000 0.2070(9) 0.139(9) Uani 1 2 d DS TU P . .
C030 C 0.5065(4) 0.5375(10) 0.2186(4) 0.086(4) Uani 1 1 d D U . . .
H03A H 0.520014 0.514791 0.232285 0.104 Uiso 1 1 calc R . . . .
H03B H 0.500125 0.566996 0.235199 0.104 Uiso 1 1 calc R . . . .
C032 C 0.4905(8) 0.750000 0.0164(9) 0.038(3) Uani 1 2 d S TU P . .
H03C H 0.504608 0.749999 -0.003447 0.046 Uiso 1 2 calc RS T P . .
H03D H 0.471966 0.750000 0.004557 0.046 Uiso 1 2 calc RS T P . .
C033 C 0.6757(5) 0.5163(10) 0.3326(6) 0.038(2) Uani 1 1 d . U . . .
H03E H 0.685223 0.541857 0.315635 0.046 Uiso 1 1 calc R . . . .
H03F H 0.658203 0.504432 0.320915 0.046 Uiso 1 1 calc R . . . .
C034 C 0.6168(6) 0.750000 -0.0266(7) 0.088(6) Uani 1 2 d DS TU P . .
C035 C 0.4937(5) 0.6981(11) 0.0397(6) 0.038(3) Uani 1 1 d . U . . .
H035 H 0.492533 0.665195 0.023507 0.046 Uiso 1 1 calc R . . . .
C036 C 0.6240(5) 0.4397(6) 0.1521(5) 0.093(4) Uani 1 1 d D U . . .
C037 C 0.5446(8) 0.5104(16) 0.0304(9) 0.075(4) Uani 1 1 d . U . . .
H03G H 0.544793 0.499399 0.056747 0.090 Uiso 1 1 calc R . . . .
H03H H 0.530400 0.539193 0.027368 0.090 Uiso 1 1 calc R . . . .
C038 C 0.4379(6) 0.7668(13) 0.2032(7) 0.071(4) Uani 1 1 d . U . . .
C039 C 0.5675(4) 0.3651(8) 0.3441(4) 0.090(4) Uani 1 1 d D U . . .
H039 H 0.561214 0.358860 0.370138 0.107 Uiso 1 1 calc R . . . .
C03A C 0.6795(5) 0.4245(10) 0.3669(6) 0.040(3) Uani 1 1 d . U . . .
H03I H 0.691538 0.392743 0.372021 0.048 Uiso 1 1 calc R . . . .
H03J H 0.662374 0.411197 0.354811 0.048 Uiso 1 1 calc R . . . .
C03E C 0.4711(5) 0.6960(10) 0.0689(6) 0.039(3) Uani 1 1 d . U . . .
H03K H 0.473141 0.662528 0.084002 0.047 Uiso 1 1 calc R . . . .
H03L H 0.452660 0.695053 0.056888 0.047 Uiso 1 1 calc R . . . .
C03F C 0.7697(7) 0.5134(14) 0.2125(8) 0.064(3) Uani 1 1 d . U . . .
H03M H 0.788237 0.525791 0.221715 0.076 Uiso 1 1 calc R . . . .
C03J C 0.4329(6) 0.5166(10) 0.3851(6) 0.041(2) Uani 1 1 d . U . . .
H03N H 0.420760 0.526602 0.406477 0.049 Uiso 1 1 calc R . . . .
C03M C 0.4489(6) 0.4611(10) 0.3934(6) 0.040(2) Uani 1 1 d . U . . .
H03O H 0.435469 0.430837 0.395824 0.048 Uiso 1 1 calc R . . . .
H03P H 0.459280 0.464319 0.416881 0.048 Uiso 1 1 calc R . . . .
C03N C 0.7242(7) 0.4252(13) 0.2020(8) 0.063(3) Uani 1 1 d . U . . .
H03Q H 0.705502 0.416985 0.192263 0.076 Uiso 1 1 calc R . . . .
H03R H 0.732577 0.391091 0.211503 0.076 Uiso 1 1 calc R . . . .
C03P C 0.7227(7) 0.4686(14) 0.2326(8) 0.063(3) Uani 1 1 d . U . . .
H03S H 0.712293 0.454367 0.254444 0.076 Uiso 1 1 calc R . . . .
C03R C 0.8032(4) 0.6242(13) 0.0755(8) 0.143(6) Uani 1 1 d D U . . .
C03V C 0.5726(8) 0.5485(16) -0.0245(8) 0.075(4) Uani 1 1 d . U . . .
H03T H 0.556760 0.572764 -0.030417 0.090 Uiso 1 1 calc R . . . .
H03U H 0.590015 0.566415 -0.032209 0.090 Uiso 1 1 calc R . . . .
C03W C 0.4815(4) 0.5021(9) 0.2065(4) 0.087(4) Uani 1 1 d D U . . .
H03W H 0.472027 0.487023 0.228853 0.104 Uiso 1 1 calc R . . . .
C03X C 0.5843(6) 0.750000 -0.0241(6) 0.089(6) Uani 1 2 d DS TU P A .
H03V H 0.578001 0.717331 -0.010327 0.106 Uiso 0.5 1 calc R . . . .
H03X H 0.578001 0.782669 -0.010327 0.106 Uiso 0.5 1 calc R . . . .
C03Y C 0.6949(5) 0.4651(10) 0.3404(6) 0.039(2) Uani 1 1 d . U . . .
H03Y H 0.699242 0.446367 0.316571 0.047 Uiso 1 1 calc R . . . .
C041 C 0.6662(3) 0.3509(10) 0.1408(6) 0.095(4) Uani 1 1 d D U . . .
H04A H 0.683625 0.372157 0.141653 0.114 Uiso 1 1 calc R . . . .
H04B H 0.671003 0.312091 0.136851 0.114 Uiso 1 1 calc R . . . .
C045 C 0.8103(5) 0.5895(12) 0.0400(8) 0.143(6) Uani 1 1 d D U . . .
H04C H 0.797958 0.600246 0.019381 0.172 Uiso 1 1 calc R . . . .
H04D H 0.807298 0.550286 0.045174 0.172 Uiso 1 1 calc R . . . .
C049 C 0.5817(5) 0.7003(10) -0.0867(7) 0.089(5) Uani 1 1 d D U . . .
H04E H 0.575091 0.666001 -0.075242 0.106 Uiso 1 1 calc R . . . .
H04F H 0.573915 0.702284 -0.112016 0.106 Uiso 1 1 calc R . . . .
C04O C 0.5321(3) 0.5148(10) 0.1581(6) 0.088(4) Uani 1 1 d D U . . .
H04G H 0.541405 0.529960 0.135983 0.105 Uiso 1 1 calc R . . . .
H04H H 0.545801 0.492725 0.171985 0.105 Uiso 1 1 calc R . . . .
C050 C 0.5372(8) 0.4699(16) -0.0316(9) 0.076(4) Uani 1 1 d . U . . .
H050 H 0.522016 0.464430 -0.047826 0.091 Uiso 1 1 calc R . . . .
C057 C 0.6228(5) 0.3227(8) 0.1772(5) 0.095(4) Uani 1 1 d D U . . .
C058 C 0.6271(5) 0.6997(10) -0.0491(7) 0.089(5) Uani 1 1 d D U . . .
H05A H 0.621984 0.665759 -0.035976 0.106 Uiso 1 1 calc R . . . .
H05B H 0.647580 0.700914 -0.051127 0.106 Uiso 1 1 calc R . . . .
C059 C 0.5691(8) 0.4899(16) -0.0439(9) 0.075(4) Uani 1 1 d . U . . .
H059 H 0.568701 0.496302 -0.071189 0.090 Uiso 1 1 calc R . . . .
C C 0.5422(4) 0.4238(8) 0.4380(5) 0.023(2) Uani 1 1 d . U . . .
HA H 0.540310 0.384729 0.444361 0.028 Uiso 1 1 calc R . . . .
HB H 0.533277 0.429613 0.413659 0.028 Uiso 1 1 calc R . . . .
C1 C 0.5220(5) 0.6989(10) 0.0604(6) 0.036(3) Uani 1 1 d . U . . .
H1A H 0.537250 0.698733 0.042049 0.043 Uiso 1 1 calc R . . . .
H1B H 0.523729 0.665480 0.075595 0.043 Uiso 1 1 calc R . . . .
C35 C 0.5966(8) 0.4891(16) 0.0247(9) 0.076(4) Uani 1 1 d . U . . .
H35A H 0.614630 0.504663 0.017169 0.091 Uiso 1 1 calc R . . . .
H35B H 0.597852 0.478394 0.051006 0.091 Uiso 1 1 calc R . . . .
C68 C 0.5370(8) 0.4625(16) 0.0072(9) 0.075(4) Uani 1 1 d . U . . .
H68 H 0.518632 0.447785 0.015193 0.090 Uiso 1 1 calc R . . . .
C93 C 0.5901(8) 0.4373(16) 0.0005(9) 0.076(4) Uani 1 1 d . U . . .
H93 H 0.604027 0.407937 0.005239 0.092 Uiso 1 1 calc R . . . .
C152 C 0.5890(8) 0.4501(16) -0.0373(9) 0.076(4) Uani 1 1 d . U . . .
H152 H 0.600269 0.433806 -0.055784 0.091 Uiso 1 1 calc R . . . .
C53 C 0.7726(7) 0.4697(14) 0.1828(8) 0.062(3) Uani 1 1 d . U . . .
H53A H 0.782753 0.437940 0.192829 0.075 Uiso 1 1 calc R . . . .
H53B H 0.783212 0.484290 0.161528 0.075 Uiso 1 1 calc R . . . .
C0AA C 0.7519(7) 0.4876(14) 0.2441(8) 0.063(3) Uani 1 1 d . U . . .
H0AB H 0.762088 0.455956 0.254262 0.076 Uiso 1 1 calc R . . . .
H0AC H 0.749967 0.514730 0.264178 0.076 Uiso 1 1 calc R . . . .
C59 C 0.7437(7) 0.4522(14) 0.1701(8) 0.063(3) Uani 1 1 d . U . . .
H59 H 0.746248 0.423901 0.150427 0.075 Uiso 1 1 calc R . . . .
C74 C 0.8228(6) 0.6064(13) 0.1082(6) 0.144(6) Uani 1 1 d D U . . .
H74A H 0.818140 0.627309 0.130730 0.173 Uiso 1 1 calc R . . . .
H74B H 0.820161 0.567174 0.113510 0.173 Uiso 1 1 calc R . . . .
C26 C 0.5767(4) 0.4383(6) 0.2947(5) 0.089(4) Uani 1 1 d D U . . .
C3AA C 0.4852(5) 0.5136(9) 0.1243(4) 0.088(4) Uani 1 1 d D U . . .
H3AA H 0.493915 0.528320 0.101578 0.106 Uiso 1 1 calc R . . . .
H3AB H 0.469343 0.490499 0.116816 0.106 Uiso 1 1 calc R . . . .
C19 C 0.4600(3) 0.5374(9) 0.1831(6) 0.088(4) Uani 1 1 d D U . . .
H19A H 0.444240 0.514217 0.175266 0.105 Uiso 1 1 calc R . . . .
H19B H 0.452624 0.567429 0.198497 0.105 Uiso 1 1 calc R . . . .
C175 C 0.5070(4) 0.4782(7) 0.1462(5) 0.088(4) Uani 1 1 d D U . . .
H175 H 0.513653 0.447549 0.130211 0.106 Uiso 1 1 calc R . . . .
C37 C 0.4173(10) 0.750000 0.2835(12) 0.068(4) Uani 1 2 d S TU P . .
H37 H 0.403545 0.749997 0.302213 0.081 Uiso 1 2 calc RS T P . .
C84 C 0.4278(7) 0.7969(15) 0.2693(8) 0.069(4) Uani 1 1 d . U . . .
H84 H 0.418392 0.828721 0.281273 0.082 Uiso 1 1 calc R . . . .
C192 C 0.4252(7) 0.6984(15) 0.2300(9) 0.068(4) Uani 1 1 d . U . . .
Ag3 Ag 0.68285(9) 0.7716(2) 0.01667(11) 0.0735(16) Uani 0.5 1 d . U . A 1
Ag4 Ag 0.74970(12) 0.8232(3) 0.04250(16) 0.0512(14) Uani 0.5 1 d . . . A 1
C3 C 0.4557(5) 0.5628(10) 0.3782(6) 0.039(2) Uani 1 1 d . U . . .
H3A H 0.446350 0.597644 0.372302 0.047 Uiso 1 1 calc R . . . .
H3B H 0.466714 0.568067 0.400974 0.047 Uiso 1 1 calc R . . . .
C4 C 0.5749(5) 0.5005(8) 0.4254(5) 0.023(2) Uani 1 1 d . U . . .
H4A H 0.594711 0.510660 0.423646 0.028 Uiso 1 1 calc R . . . .
H4B H 0.566231 0.507207 0.401045 0.028 Uiso 1 1 calc R . . . .
C6 C 0.4574(5) 0.5417(10) 0.3113(6) 0.038(2) Uani 1 1 d . U . . .
H6A H 0.469099 0.534396 0.289392 0.046 Uiso 1 1 calc R . . . .
H6B H 0.446990 0.575886 0.307073 0.046 Uiso 1 1 calc R . . . .
C11 C 0.5239(5) 0.6964(11) 0.5856(6) 0.040(3) Uani 1 1 d . U . . .
H11 H 0.511820 0.663330 0.584801 0.048 Uiso 1 1 calc R . . . .
C6AA C 0.4372(5) 0.4942(10) 0.3177(6) 0.040(2) Uani 1 1 d . U . . .
H6AA H 0.426387 0.489585 0.294338 0.048 Uiso 1 1 calc R . . . .
C7AA C 0.4152(5) 0.5079(11) 0.3499(6) 0.040(2) Uani 1 1 d . U . . .
H7AA H 0.404565 0.541307 0.343822 0.048 Uiso 1 1 calc R . . . .
H7AB H 0.402025 0.477362 0.353302 0.048 Uiso 1 1 calc R . . . .
C25 C 0.6431(5) 0.4190(9) 0.1847(5) 0.094(4) Uani 1 1 d D U . . .
H25A H 0.660324 0.440734 0.185558 0.113 Uiso 1 1 calc R . . . .
H25B H 0.633277 0.423492 0.208563 0.113 Uiso 1 1 calc R . . . .
C27 C 0.6476(4) 0.3717(9) 0.1081(4) 0.094(4) Uani 1 1 d D U . . .
H27 H 0.657904 0.367731 0.084296 0.113 Uiso 1 1 calc R . . . .
C62 C 0.6204(5) 0.3366(9) 0.1068(5) 0.095(4) Uani 1 1 d D U . . .
H62A H 0.625073 0.297746 0.102801 0.114 Uiso 1 1 calc R . . . .
H62B H 0.608547 0.348816 0.085999 0.114 Uiso 1 1 calc R . . . .
C65 C 0.6502(4) 0.3573(9) 0.1785(4) 0.095(4) Uani 1 1 d D U . . .
H65 H 0.662229 0.344061 0.199191 0.114 Uiso 1 1 calc R . . . .
C71 C 0.6041(4) 0.3432(8) 0.1446(6) 0.095(4) Uani 1 1 d D U . . .
H71 H 0.586583 0.321349 0.143749 0.114 Uiso 1 1 calc R . . . .
C98 C 0.5968(3) 0.4055(10) 0.1501(6) 0.095(4) Uani 1 1 d D U . . .
H98A H 0.585232 0.418400 0.129284 0.114 Uiso 1 1 calc R . . . .
H98B H 0.586080 0.410266 0.173259 0.114 Uiso 1 1 calc R . . . .
C116 C 0.5599(7) 0.4178(16) 0.0121(9) 0.076(4) Uani 1 1 d . U . . .
H11A H 0.554866 0.385550 -0.002899 0.091 Uiso 1 1 calc R . . . .
H11B H 0.560344 0.406270 0.038352 0.091 Uiso 1 1 calc R . . . .
C180 C 0.4747(4) 0.5612(8) 0.1485(5) 0.089(4) Uani 1 1 d D U . . .
H180 H 0.461284 0.583740 0.134063 0.107 Uiso 1 1 calc R . . . .
C129 C 0.5002(5) 0.5986(6) 0.1613(6) 0.088(4) Uani 1 1 d D U . . .
H12A H 0.509444 0.614329 0.139345 0.106 Uiso 1 1 calc R . . . .
H12B H 0.493336 0.628872 0.176885 0.106 Uiso 1 1 calc R . . . .
C177 C 0.4925(5) 0.4544(7) 0.1822(6) 0.088(4) Uani 1 1 d D U . . .
H17A H 0.476910 0.430273 0.175073 0.106 Uiso 1 1 calc R . . . .
H17B H 0.505995 0.432499 0.196514 0.106 Uiso 1 1 calc R . . . .
C7 C 0.7236(4) 0.5468(7) 0.0017(6) 0.084(4) Uani 1 1 d D U . . .
H7A H 0.734731 0.551937 0.024505 0.100 Uiso 1 1 calc R . . . .
H7B H 0.728109 0.576792 -0.015558 0.100 Uiso 1 1 calc R . . . .
C13 C 0.6851(4) 0.5000(9) 0.0389(4) 0.084(4) Uani 1 1 d D U . . .
H13A H 0.696265 0.504035 0.061722 0.100 Uiso 1 1 calc R . . . .
H13B H 0.665240 0.501104 0.045895 0.100 Uiso 1 1 calc R . . . .
C4AA C 0.6819(4) 0.4853(8) -0.0438(4) 0.084(4) Uani 1 1 d D U . . .
H4AA H 0.670910 0.480941 -0.067075 0.101 Uiso 1 1 calc R . . . .
C29 C 0.6740(4) 0.5408(8) -0.0249(6) 0.084(4) Uani 1 1 d D U . . .
H29A H 0.653987 0.541048 -0.018745 0.101 Uiso 1 1 calc R . . . .
H29B H 0.677689 0.571335 -0.042136 0.101 Uiso 1 1 calc R . . . .
C5AA C 0.6744(4) 0.4380(8) -0.0165(6) 0.085(4) Uani 1 1 d D U . . .
H5AA H 0.678413 0.402383 -0.028212 0.102 Uiso 1 1 calc R . . . .
H5AB H 0.654370 0.439254 -0.010518 0.102 Uiso 1 1 calc R . . . .
C9AA C 0.6918(4) 0.5480(6) 0.0115(5) 0.083(4) Uani 1 1 d D U . . .
C63 C 0.7137(4) 0.4837(9) -0.0532(4) 0.085(4) Uani 1 1 d D U . . .
H63A H 0.718343 0.448698 -0.065309 0.102 Uiso 1 1 calc R . . . .
H63B H 0.718334 0.513650 -0.070450 0.102 Uiso 1 1 calc R . . . .
C72 C 0.7311(3) 0.4900(9) -0.0166(5) 0.084(4) Uani 1 1 d D U . . .
H72 H 0.751315 0.488763 -0.022546 0.101 Uiso 1 1 calc R . . . .
C0BA C 0.7236(4) 0.4428(8) 0.0112(6) 0.085(4) Uani 1 1 d D U . . .
H0BA H 0.728583 0.407148 0.000140 0.102 Uiso 1 1 calc R . . . .
H0BB H 0.734343 0.447302 0.034269 0.102 Uiso 1 1 calc R . . . .
C1BA C 0.6919(4) 0.4440(7) 0.0200(5) 0.085(4) Uani 1 1 d D U . . .
H1BA H 0.687216 0.413510 0.037314 0.103 Uiso 1 1 calc R . . . .
C75 C 0.8132(8) 0.750000 0.2817(7) 0.140(9) Uani 1 2 d DS TU P . .
H75A H 0.829853 0.750000 0.297783 0.168 Uiso 1 2 calc RS T P . .
H75B H 0.796600 0.750000 0.297755 0.168 Uiso 1 2 calc RS T P . .
C38 C 0.8393(6) 0.750000 0.2060(9) 0.139(9) Uani 1 2 d DS TU P . .
H38 H 0.856039 0.750000 0.189773 0.167 Uiso 1 2 calc RS T P A .
C101 C 0.8124(8) 0.750000 0.1813(7) 0.139(9) Uani 1 2 d DS TU P A .
H10A H 0.812270 0.717295 0.165295 0.167 Uiso 0.5 1 calc R . . . .
H10B H 0.812270 0.782705 0.165295 0.167 Uiso 0.5 1 calc R . . . .
C28 C 0.8415(6) 0.5997(11) 0.0290(6) 0.143(6) Uani 1 1 d D U . . .
H28 H 0.846195 0.577554 0.006664 0.172 Uiso 1 1 calc R . . . .
C2BA C 0.8607(5) 0.5821(11) 0.0622(8) 0.144(6) Uani 1 1 d D U . . .
H2BA H 0.857816 0.542996 0.067774 0.173 Uiso 1 1 calc R . . . .
H2BB H 0.880434 0.587242 0.055271 0.173 Uiso 1 1 calc R . . . .
C3BA C 0.8538(5) 0.6173(12) 0.0971(6) 0.143(6) Uani 1 1 d D U . . .
H3BA H 0.866203 0.606350 0.117980 0.172 Uiso 1 1 calc R . . . .
C89 C 0.8582(5) 0.6795(12) 0.0884(8) 0.144(6) Uani 1 1 d D U . . .
H89A H 0.877747 0.686233 0.081572 0.173 Uiso 1 1 calc R . . . .
H89B H 0.853807 0.701591 0.110554 0.173 Uiso 1 1 calc R . . . .
C134 C 0.8386(6) 0.6966(9) 0.0555(8) 0.144(6) Uani 1 1 d D U . . .
C151 C 0.8459(6) 0.6619(13) 0.0202(6) 0.144(6) Uani 1 1 d D U . . .
H15A H 0.833758 0.672863 -0.000621 0.172 Uiso 1 1 calc R . . . .
H15B H 0.865362 0.668489 0.012893 0.172 Uiso 1 1 calc R . . . .
C4BA C 0.8075(5) 0.6866(11) 0.0669(8) 0.144(6) Uani 1 1 d D U . . .
H4BA H 0.795083 0.697862 0.046486 0.172 Uiso 1 1 calc R . . . .
H4BB H 0.802916 0.708553 0.088978 0.172 Uiso 1 1 calc R . . . .
C158 C 0.5711(5) 0.750000 -0.0636(8) 0.089(6) Uani 1 2 d DS TU P . .
H158 H 0.550363 0.749998 -0.062041 0.106 Uiso 1 2 calc RS T P A .
C138 C 0.5056(8) 0.750000 0.5849(9) 0.040(3) Uani 1 2 d S TU P . .
H13C H 0.493052 0.749999 0.606582 0.047 Uiso 1 2 calc RS T P . .
H13D H 0.493952 0.750001 0.562346 0.047 Uiso 1 2 calc RS T P . .
C90 C 0.6140(5) 0.6993(13) -0.0890(6) 0.089(5) Uani 1 1 d D U . . .
H90 H 0.620740 0.667629 -0.103839 0.107 Uiso 1 1 calc R . . . .
C281 C 0.8395(5) 0.69749(17) 0.2309(9) 0.139(9) Uani 1 1 d D U . . .
H28A H 0.839362 0.664530 0.215133 0.167 Uiso 1 1 calc R . . . .
H28B H 0.856523 0.696816 0.246178 0.167 Uiso 1 1 calc R . . . .
C2AA C 0.8132(6) 0.80240(14) 0.2567(7) 0.140(9) Uani 1 1 d D U . . .
H2AA H 0.813457 0.835659 0.272657 0.169 Uiso 1 1 calc R . . . .
C109 C 0.7863(5) 0.69741(18) 0.2320(9) 0.141(9) Uani 1 1 d D U . . .
H10C H 0.786007 0.664394 0.216279 0.169 Uiso 1 1 calc R . . . .
H10D H 0.769634 0.696871 0.247993 0.169 Uiso 1 1 calc R . . . .
C30 C 0.5879(5) 0.3236(8) 0.2706(5) 0.091(4) Uani 1 1 d D U . . .
C32 C 0.5576(4) 0.3446(8) 0.2758(5) 0.091(4) Uani 1 1 d D U . . .
H32 H 0.544969 0.325027 0.258307 0.110 Uiso 1 1 calc R . . . .
C45 C 0.6071(4) 0.4168(9) 0.2905(6) 0.091(4) Uani 1 1 d D U . . .
H45A H 0.619432 0.435965 0.308090 0.109 Uiso 1 1 calc R . . . .
H45B H 0.613879 0.424092 0.265115 0.109 Uiso 1 1 calc R . . . .
C48 C 0.5570(4) 0.4073(9) 0.2671(5) 0.091(4) Uani 1 1 d D U . . .
H48A H 0.537882 0.421351 0.269448 0.109 Uiso 1 1 calc R . . . .
H48B H 0.563309 0.413655 0.241352 0.109 Uiso 1 1 calc R . . . .
C79 C 0.5979(4) 0.3427(9) 0.3393(5) 0.091(4) Uani 1 1 d D U . . .
H79A H 0.598324 0.303076 0.344606 0.109 Uiso 1 1 calc R . . . .
H79B H 0.610530 0.361192 0.356848 0.109 Uiso 1 1 calc R . . . .
C117 C 0.6078(3) 0.3534(9) 0.2984(5) 0.091(4) Uani 1 1 d D U . . .
H117 H 0.627162 0.339402 0.295131 0.109 Uiso 1 1 calc R . . . .
C132 C 0.5475(4) 0.3347(9) 0.3168(6) 0.091(4) Uani 1 1 d D U . . .
H13E H 0.528366 0.348530 0.319868 0.109 Uiso 1 1 calc R . . . .
H13F H 0.547517 0.295164 0.322286 0.109 Uiso 1 1 calc R . . . .
C40 C 0.6408(5) 0.6041(18) 0.5580(10) 0.186(9) Uani 1 1 d D U . . .
H40A H 0.632992 0.567636 0.552821 0.223 Uiso 1 1 calc R . . . .
H40B H 0.626032 0.631563 0.554288 0.223 Uiso 1 1 calc R . . . .
C176 C 0.6657(7) 0.6160(16) 0.5309(6) 0.186(9) Uani 1 1 d D U . . .
C114 C 0.6995(6) 0.5738(14) 0.5778(9) 0.186(9) Uani 1 1 d D U . . .
H114 H 0.714330 0.545837 0.581554 0.223 Uiso 1 1 calc R . . . .
C208 C 0.6640(8) 0.6649(15) 0.6071(9) 0.186(9) Uani 1 1 d D U . . .
H20A H 0.649471 0.692913 0.603621 0.223 Uiso 1 1 calc R . . . .
H20B H 0.670538 0.666830 0.633001 0.223 Uiso 1 1 calc R . . . .
C209 C 0.7117(5) 0.6324(17) 0.5860(10) 0.186(9) Uani 1 1 d D U . . .
H20C H 0.718594 0.634037 0.611699 0.223 Uiso 1 1 calc R . . . .
H20D H 0.727386 0.639852 0.569131 0.223 Uiso 1 1 calc R . . . .
C227 C 0.6889(8) 0.5716(15) 0.5366(8) 0.186(9) Uani 1 1 d D U . . .
H22A H 0.704502 0.578533 0.519447 0.223 Uiso 1 1 calc R . . . .
H22B H 0.681305 0.534951 0.531162 0.223 Uiso 1 1 calc R . . . .
C131 C 0.6747(8) 0.5621(14) 0.6049(8) 0.186(9) Uani 1 1 d D U . . .
H13G H 0.666933 0.525474 0.599925 0.223 Uiso 1 1 calc R . . . .
H13H H 0.681288 0.562984 0.630807 0.223 Uiso 1 1 calc R . . . .
C229 C 0.6887(7) 0.6763(12) 0.5803(10) 0.186(9) Uani 1 1 d D U . . .
C236 C 0.6516(6) 0.6066(16) 0.5992(8) 0.186(9) Uani 1 1 d D U . . .
H236 H 0.635789 0.599464 0.616482 0.223 Uiso 1 1 calc R . . . .
C251 C 0.6781(8) 0.6742(14) 0.5396(9) 0.186(9) Uani 1 1 d D U . . .
H25C H 0.693618 0.682021 0.522441 0.223 Uiso 1 1 calc R . . . .
H25D H 0.663651 0.702342 0.535807 0.223 Uiso 1 1 calc R . . . .
S1 S 0.6345(2) 0.750000 0.0199(3) 0.065(2) Uani 1 2 d S TU P A .
C88 C 0.6216(13) 0.750000 -0.1057(14) 0.089(6) Uani 1 2 d S TU P . .
H88A H 0.642039 0.750002 -0.108173 0.107 Uiso 1 2 calc RS T P . .
H88B H 0.613894 0.749999 -0.131036 0.107 Uiso 1 2 calc RS T P . .
C1AA C 0.7262(12) 0.750000 0.4071(14) 0.083(6) Uani 1 2 d S TU P . .
C17 C 0.7696(8) 0.7078(18) 0.3847(10) 0.087(5) Uani 1 1 d . U . . .
C39 C 0.7732(8) 0.6854(18) 0.4170(10) 0.084(5) Uani 1 1 d . U . . .
H39 H 0.777984 0.647971 0.419067 0.101 Uiso 1 1 calc R . . . .
C99 C 0.7696(8) 0.7188(16) 0.4494(9) 0.085(5) Uani 1 1 d . U . . .
H99 H 0.776872 0.702035 0.472713 0.102 Uiso 1 1 calc R . . . .
C6BA C 0.7832(13) 0.750000 0.3757(14) 0.086(6) Uani 1 2 d S TU P . .
H6BA H 0.800880 0.749998 0.364044 0.104 Uiso 1 2 calc RS T P . .
C156 C 0.7320(8) 0.7221(16) 0.4468(9) 0.086(5) Uani 1 1 d . U . . .
H156 H 0.718743 0.698245 0.460714 0.104 Uiso 1 1 calc R . . . .
C9 C 0.7436(14) 0.750000 -0.0450(16) 0.106(14) Uani 1 2 d S TU P A .
C43 C 0.7266(11) 0.801(2) -0.0607(12) 0.123(13) Uani 1 1 d . U . . .
Ag5 Ag 0.67053(15) 0.6994(2) 0.33555(17) 0.0275(12) Uani 0.5 1 d . U . A 1
Ag6 Ag 0.62457(17) 0.6875(3) 0.28503(19) 0.0215(13) Uani 0.5 1 d . U . A 1

loop_
_atom_site_aniso_label
_atom_site_aniso_U_11
_atom_site_aniso_U_22
_atom_site_aniso_U_33
_atom_site_aniso_U_23
_atom_site_aniso_U_13
_atom_site_aniso_U_12
Ag01 0.0128(10) 0.0126(9) 0.0199(9) 0.000 0.0003(8) 0.000
Ag02 0.0180(11) 0.0329(12) 0.0187(9) 0.000 -0.0007(8) 0.000
Ag03 0.0307(9) 0.0146(7) 0.0273(7) 0.0041(5) 0.0065(6) 0.0011(7)
Ag04 0.0191(11) 0.0400(13) 0.0189(9) 0.000 0.0027(8) 0.000
Ag05 0.0348(9) 0.0126(7) 0.0294(7) -0.0053(5) 0.0042(7) -0.0035(7)
Ag06 0.0378(10) 0.0196(8) 0.0269(7) 0.0030(6) -0.0058(7) -0.0201(8)
Ag07 0.0299(9) 0.0138(7) 0.0338(8) 0.0028(6) -0.0049(7) 0.0069(7)
Ag08 0.0346(9) 0.0127(7) 0.0362(8) -0.0026(6) 0.0008(7) -0.0104(8)
Ag09 0.0200(8) 0.0211(8) 0.0481(9) -0.0021(7) 0.0039(7) 0.0056(7)
Ag0A 0.0259(12) 0.0288(12) 0.0295(10) 0.000 0.0017(9) 0.000
Ag0B 0.0347(9) 0.0219(8) 0.0338(8) 0.0079(6) -0.0080(7) -0.0068(8)
Ag0C 0.0291(9) 0.0387(10) 0.0339(8) 0.0106(7) -0.0045(7) -0.0245(9)
Ag0D 0.0320(9) 0.0337(9) 0.0353(8) -0.0100(7) 0.0094(7) -0.0056(9)
Ag0E 0.0351(10) 0.0139(7) 0.0516(9) -0.0042(7) 0.0162(8) 0.0055(8)
Ag0F 0.0324(9) 0.0344(9) 0.0328(8) 0.0076(7) -0.0073(7) 0.0039(9)
Ag0G 0.0242(12) 0.0571(16) 0.0226(10) 0.000 0.0020(9) 0.000
Ag 0.022(3) 0.016(3) 0.030(3) -0.0065(19) 0.003(2) -0.007(2)
Ag0I 0.0400(11) 0.0355(10) 0.0531(10) -0.0261(8) -0.0100(8) -0.0006(10)
Ag0J 0.0284(9) 0.0553(12) 0.0383(9) -0.0007(8) 0.0044(7) 0.0052(10)
Ag0K 0.0412(11) 0.0228(8) 0.0549(10) -0.0006(7) -0.0002(8) 0.0005(9)
Ag0L 0.0515(12) 0.0309(9) 0.0477(9) 0.0140(7) 0.0115(8) 0.0197(10)
Ag0M 0.0294(13) 0.086(2) 0.0289(12) 0.000 0.0065(10) 0.000
Ag0N 0.0469(12) 0.0380(10) 0.0477(10) -0.0062(8) -0.0039(9) -0.0027(10)
Ag0O 0.0350(11) 0.0291(10) 0.0797(13) -0.0005(9) 0.0086(9) 0.0014(9)
Ag0P 0.0399(15) 0.0463(16) 0.0449(14) 0.000 -0.0046(12) 0.000
Br0Q 0.0313(12) 0.0085(9) 0.0307(10) -0.0020(7) 0.0022(9) -0.0002(10)
Ag1 0.022(3) 0.023(3) 0.041(3) 0.0183(19) 0.000(2) 0.008(2)
Ag0S 0.0505(18) 0.0421(16) 0.0487(15) 0.000 0.0006(13) 0.000
Br0T 0.0176(11) 0.0246(11) 0.0381(11) 0.0071(9) -0.0028(9) 0.0115(11)
Ag0U 0.0429(12) 0.0694(16) 0.0810(14) -0.0404(12) -0.0247(11) 0.0223(13)
Ag0V 0.055(2) 0.076(2) 0.0637(18) 0.000 0.0121(15) 0.000
Ag2 0.031(3) 0.038(3) 0.042(2) 0.0000(17) 0.004(2) -0.002(3)
S00Y 0.010(3) 0.023(4) 0.022(3) 0.000 0.002(3) 0.000
S00Z 0.038(3) 0.007(2) 0.033(3) 0.0012(18) -0.003(2) -0.007(2)
S010 0.019(3) 0.014(2) 0.026(2) 0.0044(18) 0.003(2) 0.004(2)
S011 0.031(3) 0.008(2) 0.022(2) 0.0026(16) 0.001(2) 0.009(2)
S012 0.044(3) 0.003(2) 0.029(2) -0.0021(17) 0.002(2) 0.000(2)
S013 0.029(4) 0.013(3) 0.035(4) 0.000 0.003(3) 0.000
S014 0.024(3) 0.025(3) 0.028(2) -0.008(2) -0.002(2) -0.001(3)
S015 0.017(4) 0.034(4) 0.020(3) 0.000 0.000(3) 0.000
S016 0.024(4) 0.057(5) 0.019(3) 0.000 -0.002(3) 0.000
S017 0.048(4) 0.010(2) 0.038(3) -0.007(2) 0.020(3) -0.004(3)
S018 0.035(3) 0.018(3) 0.038(3) -0.007(2) 0.011(2) 0.009(3)
S019 0.040(3) 0.028(3) 0.046(3) 0.007(2) 0.002(2) 0.022(3)
S01A 0.015(3) 0.053(4) 0.035(3) 0.000 0.004(3) 0.000
S01B 0.023(4) 0.038(5) 0.052(5) 0.000 -0.013(4) 0.000
S01C 0.027(3) 0.049(3) 0.044(3) -0.002(3) 0.009(2) 0.008(3)
S01D 0.041(4) 0.032(3) 0.057(4) -0.011(3) -0.014(3) -0.001(3)
S01E 0.039(5) 0.034(5) 0.043(4) 0.000 0.015(4) 0.000
S01F 0.045(4) 0.055(4) 0.066(4) -0.022(3) -0.026(3) 0.012(4)
C01J 0.025(4) 0.015(4) 0.025(4) 0.008(3) 0.001(4) 0.001(4)
C01K 0.064(6) 0.067(6) 0.066(6) 0.000 -0.002(5) 0.000
C01L 0.037(4) 0.032(4) 0.039(4) 0.004(4) 0.001(4) 0.007(4)
C01M 0.037(4) 0.033(4) 0.039(4) 0.004(4) 0.000(4) 0.007(4)
C01N 0.041(5) 0.035(5) 0.037(5) 0.000 0.001(5) 0.000
C01O 0.028(4) 0.019(4) 0.029(4) 0.007(3) 0.006(4) 0.001(4)
C01P 0.035(4) 0.035(4) 0.039(4) 0.004(4) 0.001(4) 0.007(4)
C01Q 0.027(4) 0.018(4) 0.028(4) 0.008(3) 0.005(4) -0.001(4)
C01R 0.027(4) 0.017(4) 0.027(4) 0.008(3) 0.005(3) 0.001(4)
C01S 0.041(4) 0.030(4) 0.039(4) 0.001(4) 0.001(4) -0.009(4)
C01U 0.026(4) 0.019(4) 0.027(4) 0.010(3) 0.004(3) -0.001(4)
C01W 0.027(4) 0.018(4) 0.028(4) 0.008(3) 0.002(4) 0.001(4)
C01Y 0.040(5) 0.035(5) 0.038(5) 0.000 0.001(5) 0.000
C01Z 0.038(4) 0.037(4) 0.042(4) 0.004(4) -0.001(4) 0.006(4)
C020 0.043(4) 0.032(4) 0.040(4) 0.000(4) 0.000(4) -0.008(4)
C021 0.028(4) 0.019(4) 0.030(4) 0.008(3) 0.005(4) 0.001(4)
C022 0.035(5) 0.038(5) 0.036(5) 0.000 -0.002(5) 0.000
C023 0.027(4) 0.018(4) 0.030(4) 0.007(3) 0.005(4) 0.000(4)
C024 0.038(4) 0.035(4) 0.040(4) 0.005(4) 0.001(4) 0.007(4)
C026 0.040(5) 0.035(5) 0.038(5) 0.001(4) 0.000(4) -0.002(4)
C027 0.039(5) 0.036(5) 0.038(5) 0.000 0.001(5) 0.000
C029 0.082(5) 0.086(5) 0.087(5) -0.003(4) -0.003(4) -0.010(4)
C02A 0.038(4) 0.036(4) 0.041(4) 0.005(4) -0.002(4) 0.009(4)
C02B 0.044(4) 0.032(4) 0.042(4) 0.001(4) 0.000(4) -0.008(4)
C02C 0.036(5) 0.040(5) 0.037(5) 0.000 -0.004(5) 0.000
C02D 0.035(5) 0.040(5) 0.037(5) 0.000 -0.003(5) 0.000
C02E 0.098(5) 0.087(5) 0.093(5) -0.007(4) 0.012(4) 0.004(4)
C02F 0.043(4) 0.031(4) 0.041(4) 0.000(4) 0.000(4) -0.009(4)
C02G 0.064(5) 0.056(5) 0.062(5) 0.004(4) 0.003(4) 0.008(4)
C02H 0.065(5) 0.057(5) 0.063(5) 0.005(4) 0.004(4) 0.008(4)
C02I 0.099(5) 0.079(5) 0.088(5) 0.011(4) 0.006(4) -0.001(4)
C02N 0.064(5) 0.056(5) 0.064(5) 0.005(4) 0.005(4) 0.007(4)
C02Q 0.064(5) 0.058(5) 0.064(5) 0.006(4) 0.003(4) 0.009(4)
C02S 0.064(6) 0.069(6) 0.068(6) 0.000 0.000(5) 0.000
C02V 0.066(6) 0.069(6) 0.069(6) -0.001(4) -0.003(5) 0.001(4)
C02W 0.042(5) 0.037(5) 0.039(5) 0.002(4) 0.003(4) -0.001(4)
C02X 0.075(5) 0.076(5) 0.072(5) -0.012(4) -0.004(4) -0.005(4)
C02Y 0.039(4) 0.037(4) 0.042(4) 0.005(4) 0.001(4) 0.009(4)
C02Z 0.137(10) 0.140(10) 0.139(10) 0.000 -0.004(5) 0.000
C030 0.084(5) 0.087(5) 0.088(5) -0.004(4) -0.002(4) -0.010(4)
C032 0.036(5) 0.040(5) 0.038(5) 0.000 -0.004(5) 0.000
C033 0.038(4) 0.036(4) 0.041(4) 0.003(4) 0.000(4) 0.008(4)
C034 0.089(7) 0.089(7) 0.085(7) 0.000 -0.004(5) 0.000
C035 0.037(5) 0.040(5) 0.039(5) -0.001(4) -0.004(4) 0.000(4)
C036 0.098(5) 0.088(5) 0.093(5) -0.008(4) 0.012(4) 0.004(4)
C037 0.075(5) 0.076(5) 0.073(5) -0.011(4) -0.003(4) -0.005(4)
C038 0.069(6) 0.071(6) 0.074(6) -0.002(4) 0.000(5) -0.001(4)
C039 0.099(5) 0.081(5) 0.089(5) 0.011(4) 0.007(4) -0.001(4)
C03A 0.041(4) 0.035(4) 0.044(4) 0.003(4) 0.000(4) 0.008(4)
C03E 0.038(5) 0.039(5) 0.041(5) 0.001(4) -0.004(4) -0.001(4)
C03F 0.066(5) 0.059(5) 0.065(5) 0.004(4) 0.002(4) 0.008(4)
C03J 0.046(4) 0.033(4) 0.043(4) 0.000(4) 0.001(4) -0.008(4)
C03M 0.045(4) 0.033(4) 0.042(4) 0.001(4) -0.001(4) -0.009(4)
C03N 0.067(5) 0.058(5) 0.065(5) 0.004(4) 0.003(4) 0.008(4)
C03P 0.066(5) 0.058(5) 0.066(5) 0.005(4) 0.004(4) 0.008(4)
C03R 0.140(7) 0.145(7) 0.144(7) -0.004(4) 0.006(4) 0.001(4)
C03V 0.076(5) 0.077(5) 0.072(5) -0.010(4) -0.004(4) -0.006(4)
C03W 0.084(5) 0.087(5) 0.089(5) -0.004(4) -0.002(4) -0.010(4)
C03X 0.090(7) 0.090(7) 0.085(7) 0.000 -0.004(5) 0.000
C03Y 0.039(4) 0.037(4) 0.041(4) 0.003(4) 0.001(4) 0.009(4)
C041 0.100(5) 0.089(5) 0.095(5) -0.007(4) 0.011(4) 0.005(4)
C045 0.140(7) 0.145(7) 0.144(7) -0.004(4) 0.006(4) 0.000(4)
C049 0.090(7) 0.090(7) 0.086(7) 0.000(4) -0.007(5) -0.001(4)
C04O 0.084(5) 0.089(5) 0.091(5) -0.006(4) -0.003(4) -0.010(4)
C050 0.077(5) 0.078(5) 0.073(5) -0.010(4) -0.005(4) -0.006(4)
C057 0.099(6) 0.089(5) 0.095(5) -0.008(4) 0.011(4) 0.004(4)
C058 0.090(7) 0.089(7) 0.086(7) -0.001(4) -0.005(5) 0.000(4)
C059 0.076(5) 0.077(5) 0.072(5) -0.010(4) -0.004(4) -0.006(4)
C 0.027(4) 0.016(4) 0.026(4) 0.009(3) 0.003(3) -0.001(4)
C1 0.034(5) 0.038(5) 0.036(5) 0.001(4) -0.004(4) -0.002(4)
C35 0.077(5) 0.077(5) 0.073(5) -0.012(4) -0.005(4) -0.006(4)
C68 0.076(5) 0.077(5) 0.073(5) -0.010(4) -0.005(4) -0.005(4)
C93 0.077(5) 0.077(5) 0.075(5) -0.012(4) -0.004(4) -0.005(4)
C152 0.077(5) 0.077(5) 0.073(5) -0.011(4) -0.003(4) -0.006(4)
C53 0.065(5) 0.058(5) 0.064(5) 0.004(4) 0.004(4) 0.009(4)
C0AA 0.067(5) 0.058(5) 0.064(5) 0.005(4) 0.003(4) 0.008(4)
C59 0.066(5) 0.058(5) 0.064(5) 0.004(4) 0.004(4) 0.008(4)
C74 0.141(7) 0.146(7) 0.145(7) -0.004(4) 0.006(4) 0.001(4)
C26 0.099(5) 0.080(5) 0.088(5) 0.011(4) 0.006(4) -0.001(4)
C3AA 0.085(5) 0.089(5) 0.091(5) -0.004(4) -0.003(4) -0.011(4)
C19 0.084(5) 0.088(5) 0.091(5) -0.004(4) -0.002(4) -0.010(4)
C175 0.085(5) 0.088(5) 0.091(5) -0.005(4) -0.002(4) -0.010(4)
C37 0.066(6) 0.069(6) 0.069(6) 0.000 0.000(5) 0.000
C84 0.066(6) 0.070(6) 0.070(6) -0.002(4) -0.001(5) 0.001(4)
C192 0.065(6) 0.069(6) 0.070(6) -0.001(4) 0.000(5) -0.001(4)
Ag3 0.048(2) 0.117(5) 0.055(2) 0.006(2) 0.0037(17) -0.002(3)
Ag4 0.053(3) 0.052(3) 0.048(2) 0.003(2) 0.001(3) 0.006(3)
C3 0.044(4) 0.032(4) 0.041(4) -0.001(4) 0.000(4) -0.008(4)
C4 0.027(4) 0.018(4) 0.026(4) 0.009(3) 0.005(3) 0.000(4)
C6 0.042(4) 0.032(4) 0.040(4) 0.000(4) 0.000(4) -0.009(4)
C11 0.041(5) 0.039(5) 0.041(5) 0.000(4) 0.001(4) -0.002(4)
C6AA 0.044(4) 0.033(4) 0.042(4) 0.000(4) -0.002(4) -0.008(4)
C7AA 0.043(4) 0.033(4) 0.044(4) 0.001(4) 0.001(4) -0.009(4)
C25 0.100(5) 0.088(5) 0.094(5) -0.007(4) 0.011(4) 0.005(4)
C27 0.099(6) 0.088(5) 0.095(5) -0.008(4) 0.011(4) 0.004(4)
C62 0.100(6) 0.089(5) 0.095(5) -0.008(4) 0.011(4) 0.004(4)
C65 0.100(5) 0.089(5) 0.095(5) -0.007(4) 0.011(4) 0.005(4)
C71 0.100(5) 0.089(5) 0.096(5) -0.008(4) 0.013(4) 0.004(4)
C98 0.100(6) 0.089(5) 0.096(5) -0.008(4) 0.013(4) 0.004(4)
C116 0.077(5) 0.077(5) 0.073(5) -0.011(4) -0.003(4) -0.005(4)
C180 0.085(5) 0.089(5) 0.093(5) -0.002(4) -0.004(4) -0.010(4)
C129 0.084(5) 0.088(5) 0.092(5) -0.002(4) -0.003(4) -0.011(4)
C177 0.085(5) 0.088(5) 0.092(5) -0.004(4) -0.003(4) -0.009(4)
C7 0.083(5) 0.082(5) 0.085(5) -0.012(4) 0.007(4) 0.001(4)
C13 0.084(5) 0.082(5) 0.085(5) -0.012(4) 0.008(4) 0.000(4)
C4AA 0.084(5) 0.083(5) 0.086(5) -0.012(4) 0.008(4) 0.000(4)
C29 0.085(5) 0.082(5) 0.085(5) -0.012(4) 0.008(4) 0.000(4)
C5AA 0.085(5) 0.083(5) 0.087(5) -0.012(4) 0.008(4) 0.000(4)
C9AA 0.083(5) 0.081(5) 0.084(5) -0.012(4) 0.008(4) 0.000(4)
C63 0.085(5) 0.084(5) 0.087(5) -0.012(4) 0.009(4) 0.000(4)
C72 0.084(5) 0.083(5) 0.086(5) -0.012(4) 0.009(4) 0.000(4)
C0BA 0.085(5) 0.083(5) 0.088(5) -0.011(4) 0.006(4) 0.001(4)
C1BA 0.085(5) 0.083(5) 0.088(5) -0.010(4) 0.008(4) 0.000(4)
C75 0.137(10) 0.142(10) 0.140(10) 0.000 -0.003(5) 0.000
C38 0.137(10) 0.141(10) 0.140(10) 0.000 -0.004(5) 0.000
C101 0.137(10) 0.141(10) 0.139(10) 0.000 -0.004(5) 0.000
C28 0.141(7) 0.145(7) 0.144(7) -0.004(4) 0.006(4) 0.001(4)
C2BA 0.141(7) 0.146(7) 0.145(7) -0.004(4) 0.006(4) 0.001(4)
C3BA 0.140(7) 0.145(7) 0.145(7) -0.003(4) 0.006(4) 0.000(4)
C89 0.141(7) 0.146(7) 0.145(7) -0.003(4) 0.006(4) 0.000(4)
C134 0.141(7) 0.145(7) 0.145(7) -0.004(4) 0.006(4) 0.000(4)
C151 0.141(7) 0.146(7) 0.144(7) -0.004(4) 0.007(4) 0.000(4)
C4BA 0.140(7) 0.145(7) 0.145(7) -0.004(4) 0.006(4) 0.001(4)
C158 0.090(7) 0.090(7) 0.086(7) 0.000 -0.005(5) 0.000
C138 0.041(5) 0.038(5) 0.040(5) 0.000 0.001(5) 0.000
C90 0.091(7) 0.089(7) 0.087(7) -0.003(4) -0.003(5) 0.001(4)
C281 0.137(10) 0.141(10) 0.139(10) 0.001(4) -0.004(5) 0.001(4)
C2AA 0.138(10) 0.142(10) 0.141(10) -0.002(4) -0.005(5) 0.001(4)
C109 0.138(10) 0.143(10) 0.141(10) 0.002(4) -0.005(5) -0.001(4)
C30 0.100(5) 0.081(5) 0.091(5) 0.012(4) 0.007(4) -0.002(4)
C32 0.101(5) 0.082(5) 0.091(5) 0.012(4) 0.005(4) -0.002(4)
C45 0.101(5) 0.082(5) 0.091(5) 0.011(4) 0.007(4) -0.001(4)
C48 0.101(5) 0.081(5) 0.091(5) 0.011(4) 0.006(4) -0.002(4)
C79 0.100(5) 0.081(5) 0.090(5) 0.011(4) 0.006(4) -0.001(4)
C117 0.101(5) 0.082(5) 0.091(5) 0.011(4) 0.007(4) -0.001(4)
C132 0.101(5) 0.081(5) 0.091(5) 0.011(4) 0.005(4) -0.003(4)
C40 0.187(9) 0.186(10) 0.185(9) 0.000(4) -0.003(4) 0.002(4)
C176 0.186(9) 0.186(10) 0.184(9) 0.000(4) -0.003(4) 0.002(4)
C114 0.187(9) 0.187(10) 0.185(9) 0.000(4) -0.004(4) 0.001(4)
C208 0.187(9) 0.187(10) 0.185(9) 0.000(4) -0.004(4) 0.001(4)
C209 0.187(9) 0.187(10) 0.185(9) 0.000(4) -0.004(4) 0.001(4)
C227 0.187(9) 0.187(10) 0.185(9) 0.000(4) -0.003(4) 0.002(4)
C131 0.187(9) 0.187(10) 0.184(9) 0.000(4) -0.004(4) 0.001(4)
C229 0.187(9) 0.187(10) 0.185(9) -0.001(4) -0.003(4) 0.001(4)
C236 0.187(9) 0.187(10) 0.185(9) 0.000(4) -0.003(4) 0.001(4)
C251 0.186(9) 0.187(10) 0.185(9) 0.000(4) -0.003(4) 0.001(4)
S1 0.039(4) 0.114(5) 0.042(4) 0.000 0.006(3) 0.000
C88 0.091(7) 0.091(7) 0.087(7) 0.000 -0.004(5) 0.000
C1AA 0.083(7) 0.083(7) 0.084(7) 0.000 -0.004(5) 0.000
C17 0.087(7) 0.086(7) 0.088(7) -0.001(4) -0.004(5) 0.001(4)
C39 0.084(7) 0.083(7) 0.086(7) 0.001(4) -0.002(5) 0.000(4)
C99 0.085(7) 0.084(7) 0.086(7) 0.001(4) -0.004(5) 0.001(4)
C6BA 0.085(7) 0.087(7) 0.087(7) 0.000 -0.003(5) 0.000
C156 0.085(7) 0.086(7) 0.088(7) 0.000(4) -0.003(5) 0.000(4)
C9 0.110(16) 0.106(16) 0.102(16) 0.000 -0.003(9) 0.000
C43 0.131(18) 0.125(18) 0.112(17) 0.020(13) 0.003(14) 0.012(14)
Ag5 0.019(2) 0.025(3) 0.038(3) 0.0133(19) -0.0049(19) 0.002(2)
Ag6 0.024(3) 0.014(3) 0.026(3) -0.012(2) 0.008(2) -0.007(2)

loop_
_atom_type_symbol
_atom_type_description
_atom_type_scat_dispersion_real
_atom_type_scat_dispersion_imag
_atom_type_scat_source
C C 0.0181 0.0091 'International Tables Vol C Tables 4.2.6.8 and 6.1.1.4'
H H 0.0000 0.0000 'International Tables Vol C Tables 4.2.6.8 and 6.1.1.4'
Ag Ag 0.1306 4.2820 'International Tables Vol C Tables 4.2.6.8 and 6.1.1.4'
Br Br -0.6763 1.2805 'International Tables Vol C Tables 4.2.6.8 and 6.1.1.4'
S S 0.3331 0.5567 'International Tables Vol C Tables 4.2.6.8 and 6.1.1.4'

loop_
_geom_angle_atom_site_label_1
_geom_angle_atom_site_label_2
_geom_angle_atom_site_label_3
_geom_angle
_geom_angle_site_symmetry_1
_geom_angle_site_symmetry_3
_geom_angle_publ_flag
Ag06 Ag01 Ag06 57.50(7) 7_575 . ?
Ag0C Ag01 Ag06 60.35(6) 7_575 . ?
Ag0C Ag01 Ag06 89.43(6) . . ?
Ag0C Ag01 Ag06 89.42(6) 7_575 7_575 ?
Ag0C Ag01 Ag06 60.35(6) . 7_575 ?
Ag0C Ag01 Ag0C 60.51(9) . 7_575 ?
Ag0C Ag01 Ag 142.38(14) 7_575 7_575 ?
Ag0C Ag01 Ag 110.53(19) 7_575 . ?
Ag0C Ag01 Ag 110.53(19) . 7_575 ?
Ag0C Ag01 Ag 142.38(14) . . ?
Ag0C Ag01 Ag5 148.48(16) 7_575 7_575 ?
Ag0C Ag01 Ag5 114.81(14) 7_575 . ?
Ag0C Ag01 Ag5 148.48(16) . . ?
Ag0C Ag01 Ag5 114.80(14) . 7_575 ?
Ag0C Ag01 Ag6 151.04(15) 7_575 7_575 ?
Ag0C Ag01 Ag6 109.83(17) 7_575 . ?
Ag0C Ag01 Ag6 151.04(15) . . ?
Ag0C Ag01 Ag6 109.82(17) . 7_575 ?
Ag Ag01 Ag06 58.62(16) . . ?
Ag Ag01 Ag06 84.30(13) 7_575 . ?
Ag1 Ag01 Ag06 105.07(12) . . ?
Ag1 Ag01 Ag06 145.27(17) 7_575 . ?
Ag1 Ag01 Ag0C 154.34(17) . . ?
Ag1 Ag01 Ag0C 108.24(13) 7_575 . ?
Ag1 Ag01 Ag 92.2(2) 7_575 . ?
Ag1 Ag01 Ag 61.74(18) . . ?
Ag1 Ag01 Ag6 52.22(19) 7_575 7_575 ?
Ag1 Ag01 Ag6 90.5(2) . 7_575 ?
Ag5 Ag01 Ag06 116.14(12) . . ?
Ag5 Ag01 Ag06 116.14(12) 7_575 7_575 ?
Ag5 Ag01 Ag06 148.64(17) 7_575 . ?
Ag5 Ag01 Ag06 148.64(17) . 7_575 ?
Ag5 Ag01 Ag 91.1(2) . 7_575 ?
Ag5 Ag01 Ag 69.09(18) 7_575 7_575 ?
Ag5 Ag01 Ag5 50.9(2) 7_575 . ?
Ag6 Ag01 Ag06 94.03(13) 7_575 . ?
Ag6 Ag01 Ag06 63.82(15) . . ?
Ag6 Ag01 Ag06 63.82(15) 7_575 7_575 ?
Ag6 Ag01 Ag06 94.04(13) . 7_575 ?
Ag6 Ag01 Ag 9.77(17) 7_575 7_575 ?
Ag6 Ag01 Ag 58.69(12) . 7_575 ?
Ag6 Ag01 Ag5 87.6(2) . 7_575 ?
Ag6 Ag01 Ag5 87.6(2) 7_575 . ?
Ag6 Ag01 Ag5 60.08(18) . . ?
Ag6 Ag01 Ag5 60.09(18) 7_575 7_575 ?
Ag6 Ag01 Ag6 64.2(3) 7_575 . ?
Ag Ag02 Ag 53.5(3) 7_575 . ?
Ag Ag02 Ag0K 58.06(18) . . ?
Ag Ag02 Ag0K 93.18(15) 7_575 . ?
Ag Ag02 Ag1 60.88(19) . . ?
Ag Ag02 Ag1 90.7(2) 7_575 . ?
Ag0K Ag02 Ag0K 80.98(9) 7_575 . ?
Ag1 Ag02 Ag0K 148.42(14) 7_575 . ?
Ag1 Ag02 Ag0K 97.56(12) . . ?
Ag0S Ag02 Ag 152.46(15) . . ?
Ag0S Ag02 Ag 152.46(15) . 7_575 ?
Ag0S Ag02 Ag0K 100.30(8) . . ?
Ag0S Ag02 Ag0K 100.30(8) . 7_575 ?
Ag0S Ag02 Ag1 110.92(15) . . ?
Ag0S Ag02 Ag1 110.92(15) . 7_575 ?
Ag0S Ag02 Ag5 104.96(15) . . ?
Ag0S Ag02 Ag5 104.96(15) . 7_575 ?
Ag0S Ag02 Ag6 145.25(14) . . ?
Ag0S Ag02 Ag6 145.25(14) . 7_575 ?
Ag5 Ag02 Ag0K 150.88(16) 7_575 . ?
Ag5 Ag02 Ag0K 150.88(16) . 7_575 ?
Ag5 Ag02 Ag0K 108.07(12) . . ?
Ag5 Ag02 Ag0K 108.07(12) 7_575 7_575 ?
Ag5 Ag02 Ag1 59.99(14) . 7_575 ?
Ag5 Ag02 Ag1 11.02(13) 7_575 7_575 ?
Ag5 Ag02 Ag5 51.4(2) . 7_575 ?
Ag6 Ag02 Ag 61.83(14) . 7_575 ?
Ag6 Ag02 Ag 9.9(2) 7_575 7_575 ?
Ag6 Ag02 Ag0K 102.89(15) . 7_575 ?
Ag6 Ag02 Ag0K 58.86(18) . . ?
Ag6 Ag02 Ag0K 102.89(15) 7_575 . ?
Ag6 Ag02 Ag0K 58.86(18) 7_575 7_575 ?
Ag6 Ag02 Ag1 91.3(2) . 7_575 ?
Ag6 Ag02 Ag1 52.5(2) 7_575 7_575 ?
Ag6 Ag02 Ag5 92.0(2) 7_575 . ?
Ag6 Ag02 Ag5 62.66(19) 7_575 7_575 ?
Ag6 Ag02 Ag5 62.66(19) . . ?
Ag6 Ag02 Ag5 92.0(2) . 7_575 ?
Ag6 Ag02 Ag6 69.5(3) . 7_575 ?
Ag07 Ag03 Ag0O 117.77(6) . . ?
Ag0L Ag03 Ag07 175.00(7) . . ?
Ag0L Ag03 Ag0O 62.03(6) . . ?
Ag0L Ag03 Ag0S 62.58(6) . . ?
Ag0S Ag03 Ag07 121.96(7) . . ?
Ag0S Ag03 Ag0O 58.20(7) . . ?
S010 Ag03 Ag07 49.23(12) . . ?
S010 Ag03 Ag0L 129.63(14) . . ?
S010 Ag03 Ag0O 68.90(13) . . ?
S010 Ag03 Ag0S 100.71(13) . . ?
S010 Ag03 S011 167.23(17) . . ?
S011 Ag03 Ag07 122.59(13) . . ?
S011 Ag03 Ag0L 57.45(12) . . ?
S011 Ag03 Ag0O 119.47(13) . . ?
S011 Ag03 Ag0S 92.04(13) . . ?
Ag06 Ag04 Ag06 61.50(8) 7_575 . ?
Ag06 Ag04 Ag0C 61.52(6) 7_575 . ?
Ag06 Ag04 Ag0C 61.52(6) . 7_575 ?
Ag06 Ag04 Ag0C 91.50(7) 7_575 7_575 ?
Ag06 Ag04 Ag0C 91.50(7) . . ?
Ag06 Ag04 Ag0N 58.92(5) 7_575 7_575 ?
Ag06 Ag04 Ag0N 98.25(8) 7_575 . ?
Ag06 Ag04 Ag0N 58.92(5) . . ?
Ag06 Ag04 Ag0N 98.25(8) . 7_575 ?
Ag0C Ag04 Ag0C 58.93(8) 7_575 . ?
Ag0C Ag04 Ag0N 150.31(8) 7_575 7_575 ?
Ag0C Ag04 Ag0N 103.54(6) 7_575 . ?
Ag0C Ag04 Ag0N 150.31(8) . . ?
Ag0C Ag04 Ag0N 103.54(6) . 7_575 ?
Ag0N Ag04 Ag0N 80.35(9) 7_575 . ?
Ag0V Ag04 Ag06 149.10(4) . 7_575 ?
Ag0V Ag04 Ag06 149.10(4) . . ?
Ag0V Ag04 Ag0C 107.96(10) . 7_575 ?
Ag0V Ag04 Ag0C 107.97(10) . . ?
Ag0V Ag04 Ag0N 100.10(9) . . ?
Ag0V Ag04 Ag0N 100.11(9) . 7_575 ?
S012 Ag05 Br0Q 90.44(14) . . ?
S012 Ag05 S014 103.28(17) . . ?
S012 Ag05 S017 151.71(19) . . ?
S014 Ag05 Br0Q 104.73(13) . . ?
S017 Ag05 Br0Q 92.17(15) . . ?
S017 Ag05 S014 103.26(18) . . ?
Ag01 Ag06 Ag0E 132.31(7) . . ?
Ag01 Ag06 Ag0P 94.52(7) . . ?
Ag01 Ag06 Ag6 57.47(16) . . ?
Ag04 Ag06 Ag01 90.36(6) . . ?
Ag04 Ag06 Ag06 59.25(4) . 7_575 ?
Ag04 Ag06 Ag0C 62.02(6) . 7_575 ?
Ag04 Ag06 Ag0E 92.84(6) . . ?
Ag04 Ag06 Ag 144.22(18) . . ?
Ag04 Ag06 Ag0N 66.17(6) . . ?
Ag04 Ag06 Ag0P 109.51(7) . . ?
Ag04 Ag06 Ag6 145.91(17) . . ?
Ag06 Ag06 Ag01 61.25(3) 7_575 . ?
Ag06 Ag06 Ag0C 90.53(5) 7_575 7_575 ?
Ag06 Ag06 Ag0E 151.06(4) 7_575 . ?
Ag06 Ag06 Ag 87.25(16) 7_575 . ?
Ag06 Ag06 Ag0N 101.56(5) 7_575 . ?
Ag06 Ag06 Ag0P 62.81(4) 7_575 . ?
Ag06 Ag06 Ag6 92.38(14) 7_575 . ?
Ag0C Ag06 Ag01 58.48(5) 7_575 . ?
Ag0C Ag06 Ag0E 81.60(6) 7_575 . ?
Ag0C Ag06 Ag0P 149.94(7) 7_575 . ?
Ag0C Ag06 Ag6 103.45(15) 7_575 . ?
Ag Ag06 Ag01 60.24(18) . . ?
Ag Ag06 Ag0E 121.62(17) . . ?
Ag Ag06 Ag0N 139.54(18) . . ?
Ag Ag06 Ag0P 58.08(14) . . ?
Ag0N Ag06 Ag01 156.33(7) . . ?
Ag0N Ag06 Ag0C 109.01(7) . 7_575 ?
Ag0N Ag06 Ag0E 56.05(6) . . ?
Ag0N Ag06 Ag0P 90.84(8) . . ?
Ag0N Ag06 Ag6 144.33(17) . . ?
Ag0P Ag06 Ag0E 128.44(7) . . ?
Br0Q Ag06 Ag01 94.09(6) . . ?
Br0Q Ag06 Ag04 149.04(9) . . ?
Br0Q Ag06 Ag06 146.80(5) . 7_575 ?
Br0Q Ag06 Ag0C 94.69(8) . 7_575 ?
Br0Q Ag06 Ag0E 62.01(6) . . ?
Br0Q Ag06 Ag 60.20(16) . . ?
Br0Q Ag06 Ag0N 107.57(8) . . ?
Br0Q Ag06 Ag0P 100.67(8) . . ?
Br0Q Ag06 Ag6 54.51(15) . . ?
Ag6 Ag06 Ag0E 116.51(15) . . ?
Ag6 Ag06 Ag0P 66.57(14) . . ?
Ag03 Ag07 Ag08 94.46(6) . . ?
Ag03 Ag07 Ag6 90.86(14) . . ?
Ag0K Ag07 Ag03 68.82(5) . . ?
Ag0K Ag07 Ag08 56.37(5) . . ?
Ag0K Ag07 Ag6 52.65(15) . . ?
S010 Ag07 Ag03 49.27(12) . . ?
S010 Ag07 Ag08 142.36(13) . . ?
S010 Ag07 Ag0K 95.22(13) . . ?
S010 Ag07 Ag6 74.51(17) . . ?
S012 Ag07 Ag03 134.08(14) . . ?
S012 Ag07 Ag08 45.88(13) . . ?
S012 Ag07 Ag0K 96.13(14) . . ?
S012 Ag07 S010 168.39(18) . . ?
S012 Ag07 Ag6 114.64(17) . . ?
Ag6 Ag07 Ag08 100.11(14) . . ?
Ag0B Ag08 Ag07 88.49(5) . . ?
Ag0K Ag08 Ag07 55.90(5) . . ?
Ag0K Ag08 Ag0B 62.35(5) . . ?
S00Z Ag08 Ag07 136.10(13) . . ?
S00Z Ag08 Ag0B 48.50(13) . . ?
S00Z Ag08 Ag0K 90.54(13) . . ?
S00Z Ag08 S012 171.22(17) . . ?
S012 Ag08 Ag07 45.99(13) . . ?
S012 Ag08 Ag0B 130.20(14) . . ?
S012 Ag08 Ag0K 95.80(14) . . ?
Ag0P Ag09 Ag0K 83.33(7) . . ?
S00Y Ag09 Ag0K 85.54(16) . . ?
S00Y Ag09 Ag0P 92.93(13) . . ?
S014 Ag09 Ag0K 114.29(14) . . ?
S014 Ag09 Ag0P 90.12(14) . . ?
S014 Ag09 S00Y 160.2(2) . . ?
Ag0L Ag0A Ag0L 80.29(9) 7_575 . ?
Ag0S Ag0A Ag0L 62.69(6) . . ?
Ag0S Ag0A Ag0L 62.69(6) . 7_575 ?
S013 Ag0A Ag0L 48.68(10) . 7_575 ?
S013 Ag0A Ag0L 48.68(10) . . ?
S013 Ag0A Ag0S 83.4(2) . . ?
S016 Ag0A Ag0L 134.33(9) . 7_575 ?
S016 Ag0A Ag0L 134.33(9) . . ?
S016 Ag0A Ag0S 103.0(2) . . ?
S016 Ag0A S013 173.7(3) . . ?
Ag0K Ag0B Ag08 55.18(5) . . ?
S00Z Ag0B Ag08 46.95(14) . . ?
S00Z Ag0B Ag0K 84.08(13) . . ?
S011 Ag0B Ag08 123.91(13) . . ?
S011 Ag0B Ag0K 105.25(13) . . ?
S011 Ag0B S00Z 159.30(17) . . ?
Ag01 Ag0C Ag04 88.72(6) . . ?
Ag01 Ag0C Ag06 61.17(6) . 7_575 ?
Ag01 Ag0C Ag0C 59.75(4) . 7_575 ?
Ag01 Ag0C S01A 113.93(12) . . ?
Ag06 Ag0C Ag04 56.46(6) 7_575 . ?
Ag0C Ag0C Ag04 60.53(4) 7_575 . ?
Ag0C Ag0C Ag06 89.47(5) 7_575 7_575 ?
Br0T Ag0C Ag01 63.15(6) 7_575 . ?
Br0T Ag0C Ag04 151.55(8) 7_575 . ?
Br0T Ag0C Ag06 102.54(8) 7_575 7_575 ?
Br0T Ag0C Ag0C 104.43(6) 7_575 7_575 ?
Br0T Ag0C S01A 110.50(17) 7_575 . ?
S018 Ag0C Ag01 144.66(15) 7_575 . ?
S018 Ag0C Ag04 88.41(13) 7_575 . ?
S018 Ag0C Ag06 88.36(14) 7_575 7_575 ?
S018 Ag0C Ag0C 143.38(13) 7_575 7_575 ?
S018 Ag0C Br0T 111.72(14) 7_575 7_575 ?
S018 Ag0C S01A 100.74(17) 7_575 . ?
S01A Ag0C Ag04 83.74(15) . . ?
S01A Ag0C Ag06 139.07(14) . 7_575 ?
S01A Ag0C Ag0C 59.81(8) . 7_575 ?
Ag0E Ag0D Ag0J 113.49(6) . . ?
Ag0E Ag0D Ag0V 115.01(8) . . ?
Ag0E Ag0D Ag2 172.19(12) . 7_575 ?
Ag0V Ag0D Ag0J 56.23(7) . . ?
Ag2 Ag0D Ag0J 61.35(10) 7_575 . ?
Ag2 Ag0D Ag0V 57.46(12) 7_575 . ?
S018 Ag0D Ag0E 50.97(15) . . ?
S018 Ag0D Ag0J 63.94(15) . . ?
S018 Ag0D Ag0V 95.86(14) . . ?
S018 Ag0D Ag2 125.01(18) . 7_575 ?
S01D Ag0D Ag0E 123.64(18) . . ?
S01D Ag0D Ag0J 121.24(18) . . ?
S01D Ag0D Ag0V 86.56(17) . . ?
S01D Ag0D Ag2 60.31(19) . 7_575 ?
S01D Ag0D S018 174.6(2) . . ?
Ag0D Ag0E Ag06 99.29(6) . . ?
Ag0N Ag0E Ag06 53.35(5) . . ?
Ag0N Ag0E Ag0D 74.97(6) . . ?
S017 Ag0E Ag06 113.52(13) . . ?
S017 Ag0E Ag0D 130.27(14) . . ?
S017 Ag0E Ag0N 95.23(16) . . ?
S017 Ag0E S018 163.44(19) . . ?
S018 Ag0E Ag06 80.64(13) . . ?
S018 Ag0E Ag0D 50.59(13) . . ?
S018 Ag0E Ag0N 100.40(14) . . ?
Ag0N Ag0F Ag0P 83.01(7) . . ?
S014 Ag0F Ag0N 113.49(14) . . ?
S014 Ag0F Ag0P 88.38(12) . . ?
S014 Ag0F S015 159.6(2) . . ?
S015 Ag0F Ag0N 86.84(18) . . ?
S015 Ag0F Ag0P 93.65(13) . . ?
Ag0K Ag0G Ag0K 77.10(8) . 7_575 ?
S00Y Ag0G Ag0K 87.58(14) . . ?
S00Y Ag0G Ag0K 87.58(14) . 7_575 ?
S016 Ag0G Ag0K 103.29(16) . 7_575 ?
S016 Ag0G Ag0K 103.29(16) . . ?
S016 Ag0G S00Y 166.0(3) . . ?
Ag01 Ag Ag1 57.5(2) . . ?
Ag02 Ag Ag01 88.1(2) . . ?
Ag02 Ag Ag06 147.8(3) . . ?
Ag02 Ag Ag0K 64.84(19) . . ?
Ag02 Ag Ag0P 115.8(3) . . ?
Ag02 Ag Ag1 61.77(19) . . ?
Ag06 Ag Ag01 61.14(18) . . ?
Ag06 Ag Ag0K 146.3(3) . . ?
Ag06 Ag Ag0P 64.92(15) . . ?
Ag06 Ag Ag1 103.8(3) . . ?
Ag Ag Ag01 64.02(16) 7_575 . ?
Ag Ag Ag02 63.25(14) 7_575 . ?
Ag Ag Ag06 92.75(16) 7_575 . ?
Ag Ag Ag0K 104.31(17) 7_575 . ?
Ag Ag Ag0P 63.89(18) 7_575 . ?
Ag Ag Br0Q 149.44(16) 7_575 . ?
Ag Ag Ag1 97.2(2) 7_575 . ?
Ag0K Ag Ag01 152.5(3) . . ?
Ag0K Ag Ag0P 96.7(2) . . ?
Ag0K Ag Ag1 102.6(2) . . ?
Ag0P Ag Ag01 99.4(2) . . ?
Ag0P Ag Ag1 156.1(3) . . ?
Br0Q Ag Ag01 92.9(3) . . ?
Br0Q Ag Ag02 139.9(2) . . ?
Br0Q Ag Ag06 57.37(18) . . ?
Br0Q Ag Ag0K 104.8(3) . . ?
Br0Q Ag Ag0P 103.6(3) . . ?
Br0Q Ag Ag1 85.3(2) . . ?
Ag0N Ag0I Ag0U 64.46(6) . . ?
S017 Ag0I Ag0N 92.43(14) . . ?
S017 Ag0I Ag0U 127.55(16) . . ?
S01F Ag0I Ag0N 95.5(2) . . ?
S01F Ag0I Ag0U 50.4(2) . . ?
S01F Ag0I S017 168.7(2) . . ?
Ag0J Ag0J Ag0D 119.47(5) 7_575 . ?
Ag0V Ag0J Ag0D 61.86(6) . . ?
Ag0V Ag0J Ag0J 58.01(5) . 7_575 ?
Ag0V Ag0J Ag2 57.36(10) . 7_575 ?
Ag0V Ag0J Ag4 63.46(13) . 7_575 ?
Ag2 Ag0J Ag0D 54.97(10) 7_575 . ?
S01A Ag0J Ag0D 123.33(19) . . ?
S01A Ag0J Ag0J 46.53(13) . 7_575 ?
S01A Ag0J Ag0V 85.08(17) . . ?
S01A Ag0J Ag2 139.24(18) . 7_575 ?
S01A Ag0J Ag4 137.70(19) . 7_575 ?
S01C Ag0J Ag0D 69.60(16) . . ?
S01C Ag0J Ag0J 132.60(16) . 7_575 ?
S01C Ag0J Ag0V 105.24(16) . . ?
S01C Ag0J Ag2 48.53(18) . 7_575 ?
S01C Ag0J S01A 166.8(2) . . ?
S01C Ag0J Ag4 46.41(19) . 7_575 ?
Ag4 Ag0J Ag0D 67.19(11) 7_575 . ?
Ag4 Ag0J Ag0J 91.51(12) 7_575 7_575 ?
Ag4 Ag0J Ag2 12.48(9) 7_575 7_575 ?
Ag02 Ag0K Ag07 97.75(7) . . ?
Ag02 Ag0K Ag08 163.87(8) . . ?
Ag02 Ag0K Ag09 126.25(7) . . ?
Ag02 Ag0K Ag0B 114.09(7) . . ?
Ag02 Ag0K Ag0G 93.80(6) . . ?
Ag07 Ag0K Ag08 67.73(6) . . ?
Ag07 Ag0K Ag09 108.65(7) . . ?
Ag07 Ag0K Ag0B 94.96(6) . . ?
Ag07 Ag0K Ag0G 160.32(8) . . ?
Ag08 Ag0K Ag09 67.38(6) . . ?
Ag08 Ag0K Ag0B 62.48(5) . . ?
Ag08 Ag0K Ag0G 98.36(7) . . ?
Ag09 Ag0K Ag0B 109.31(7) . . ?
Ag0G Ag0K Ag09 76.46(6) . . ?
Ag0G Ag0K Ag0B 65.69(6) . . ?
Ag Ag0K Ag02 57.10(18) . . ?
Ag Ag0K Ag07 76.10(16) . . ?
Ag Ag0K Ag08 122.25(19) . . ?
Ag Ag0K Ag09 84.58(15) . . ?
Ag Ag0K Ag0B 165.51(14) . . ?
Ag Ag0K Ag0G 123.57(16) . . ?
Ag6 Ag0K Ag02 54.40(17) . . ?
Ag6 Ag0K Ag07 68.37(15) . . ?
Ag6 Ag0K Ag08 121.67(18) . . ?
Ag6 Ag0K Ag09 93.09(14) . . ?
Ag6 Ag0K Ag0B 155.77(14) . . ?
Ag6 Ag0K Ag0G 131.09(16) . . ?
Ag03 Ag0L Ag0A 85.83(6) . . ?
Ag03 Ag0L Ag0O 62.84(6) . . ?
Ag03 Ag0L Ag0S 60.00(5) . . ?
Ag0A Ag0L Ag0O 110.41(7) . . ?
Ag0S Ag0L Ag0A 52.79(7) . . ?
Ag0S Ag0L Ag0O 57.74(7) . . ?
S011 Ag0L Ag03 49.50(11) . . ?
S011 Ag0L Ag0A 67.25(11) . . ?
S011 Ag0L Ag0O 112.33(12) . . ?
S011 Ag0L Ag0S 85.68(11) . . ?
S013 Ag0L Ag03 129.72(17) . . ?
S013 Ag0L Ag0A 46.82(17) . . ?
S013 Ag0L Ag0O 112.60(17) . . ?
S013 Ag0L Ag0S 75.49(15) . . ?
S013 Ag0L S011 108.9(2) . . ?
S019 Ag0L Ag03 77.72(15) . . ?
S019 Ag0L Ag0A 156.23(15) . . ?
S019 Ag0L Ag0O 46.59(15) . . ?
S019 Ag0L Ag0S 103.67(15) . . ?
S019 Ag0L S011 112.12(19) . . ?
S019 Ag0L S013 138.8(3) . . ?
Ag0N Ag0M Ag0N 75.89(8) . 7_575 ?
S015 Ag0M Ag0N 85.63(14) . 7_575 ?
S015 Ag0M Ag0N 85.63(14) . . ?
S1 Ag0M Ag0N 103.8(2) . 7_575 ?
S1 Ag0M Ag0N 103.8(2) . . ?
S1 Ag0M S015 167.9(3) . . ?
Ag04 Ag0N Ag0F 126.67(8) . . ?
Ag04 Ag0N Ag0I 163.02(9) . . ?
Ag04 Ag0N Ag0M 94.11(7) . . ?
Ag04 Ag0N Ag0U 116.16(8) . . ?
Ag06 Ag0N Ag04 54.92(6) . . ?
Ag06 Ag0N Ag0E 70.61(6) . . ?
Ag06 Ag0N Ag0F 90.12(7) . . ?
Ag06 Ag0N Ag0I 123.43(8) . . ?
Ag06 Ag0N Ag0M 128.67(8) . . ?
Ag06 Ag0N Ag0U 159.82(9) . . ?
Ag0E Ag0N Ag04 95.12(7) . . ?
Ag0E Ag0N Ag0F 110.71(8) . . ?
Ag0E Ag0N Ag0I 70.05(7) . . ?
Ag0E Ag0N Ag0M 160.15(8) . . ?
Ag0E Ag0N Ag0U 93.94(7) . . ?
Ag0F Ag0N Ag0M 77.11(7) . . ?
Ag0F Ag0N Ag0U 107.90(7) . . ?
Ag0I Ag0N Ag0F 68.25(6) . . ?
Ag0I Ag0N Ag0M 97.71(7) . . ?
Ag0I Ag0N Ag0U 58.85(7) . . ?
Ag0M Ag0N Ag0U 66.21(6) . . ?
Ag03 Ag0O Ag0O 115.46(4) . 7_575 ?
Ag0L Ag0O Ag03 55.13(5) . . ?
Ag0L Ag0O Ag0O 97.56(5) . 7_575 ?
Ag0S Ag0O Ag03 58.14(5) . . ?
Ag0S Ag0O Ag0L 60.01(6) . . ?
Ag0S Ag0O Ag0O 57.78(5) . 7_575 ?
S019 Ag0O Ag03 72.92(16) . . ?
S019 Ag0O Ag0L 47.30(15) . . ?
S019 Ag0O Ag0O 133.41(15) . 7_575 ?
S019 Ag0O Ag0S 106.61(16) . . ?
S019 Ag0O S01B 170.0(3) . . ?
S01B Ag0O Ag03 116.92(19) . . ?
S01B Ag0O Ag0L 139.10(18) . . ?
S01B Ag0O Ag0O 46.05(15) . 7_575 ?
S01B Ag0O Ag0S 81.51(18) . . ?
Ag06 Ag0P Ag06 54.38(7) . 7_575 ?
Ag06 Ag0P Ag09 167.01(9) 7_575 . ?
Ag06 Ag0P Ag09 115.93(4) . . ?
Ag06 Ag0P Ag09 167.02(9) . 7_575 ?
Ag06 Ag0P Ag09 115.93(4) 7_575 7_575 ?
Ag06 Ag0P Ag0F 85.17(6) 7_575 7_575 ?
Ag06 Ag0P Ag0F 85.17(6) . . ?
Ag06 Ag0P Ag0F 116.51(9) . 7_575 ?
Ag06 Ag0P Ag0F 116.51(9) 7_575 . ?
Ag06 Ag0P Ag6 82.24(16) . 7_575 ?
Ag06 Ag0P Ag6 82.24(16) 7_575 . ?
Ag06 Ag0P Ag6 56.61(15) . . ?
Ag06 Ag0P Ag6 56.61(15) 7_575 7_575 ?
Ag09 Ag0P Ag09 72.01(8) . 7_575 ?
Ag09 Ag0P Ag0F 107.69(9) . 7_575 ?
Ag09 Ag0P Ag0F 107.69(9) 7_575 . ?
Ag09 Ag0P Ag0F 67.74(6) 7_575 7_575 ?
Ag09 Ag0P Ag0F 67.74(6) . . ?
Ag09 Ag0P Ag6 84.95(15) . . ?
Ag09 Ag0P Ag6 84.95(15) 7_575 7_575 ?
Ag09 Ag0P Ag6 116.52(16) . 7_575 ?
Ag09 Ag0P Ag6 116.52(16) 7_575 . ?
Ag0F Ag0P Ag0F 70.99(8) 7_575 . ?
Ag0F Ag0P Ag6 167.28(17) . 7_575 ?
Ag0F Ag0P Ag6 116.59(14) 7_575 7_575 ?
Ag0F Ag0P Ag6 167.28(17) 7_575 . ?
Ag0F Ag0P Ag6 116.59(14) . . ?
Ag Ag0P Ag06 57.00(18) . . ?
Ag Ag0P Ag06 81.82(18) 7_575 . ?
Ag Ag0P Ag09 85.41(18) . . ?
Ag Ag0P Ag09 115.9(2) 7_575 . ?
Ag Ag0P Ag0F 166.71(19) 7_575 . ?
Ag Ag0P Ag0F 117.52(18) . . ?
Ag Ag0P Ag6 0.9(3) 7_575 7_575 ?
Ag Ag0P Ag6 53.15(9) . 7_575 ?
Ag6 Ag0P Ag6 54.1(3) . 7_575 ?
Ag06 Br0Q Ag05 113.23(8) . . ?
Ag06 Br0Q Ag 62.42(15) . . ?
Ag Br0Q Ag05 112.66(19) . . ?
Ag6 Br0Q Ag05 117.36(19) . . ?
Ag6 Br0Q Ag06 69.69(15) . . ?
Ag01 Ag1 Ag02 87.32(18) . . ?
Ag01 Ag1 Ag 60.7(2) . . ?
Ag01 Ag1 Ag1 54.27(11) . 7_575 ?
Ag02 Ag1 Ag1 56.31(12) . 7_575 ?
Ag Ag1 Ag02 57.4(2) . . ?
Br0T Ag1 Ag01 64.79(16) . . ?
Br0T Ag1 Ag02 151.8(3) . . ?
Br0T Ag1 Ag 108.0(3) . . ?
Br0T Ag1 Ag1 100.50(13) . 7_575 ?
S010 Ag1 Ag01 154.2(3) . . ?
S010 Ag1 Ag02 89.1(2) . . ?
S010 Ag1 Ag 96.2(3) . . ?
S010 Ag1 Ag1 139.60(18) . 7_575 ?
S010 Ag1 Br0T 117.8(3) . . ?
Ag02 Ag0S Ag03 81.99(5) . 7_575 ?
Ag02 Ag0S Ag03 81.99(5) . . ?
Ag02 Ag0S Ag0A 127.41(13) . . ?
Ag02 Ag0S Ag0L 139.01(5) . . ?
Ag02 Ag0S Ag0L 139.01(5) . 7_575 ?
Ag02 Ag0S Ag0O 96.57(10) . . ?
Ag02 Ag0S Ag0O 96.57(10) . 7_575 ?
Ag03 Ag0S Ag03 161.54(11) 7_575 . ?
Ag03 Ag0S Ag0L 57.42(4) 7_575 7_575 ?
Ag03 Ag0S Ag0L 138.98(9) . 7_575 ?
Ag03 Ag0S Ag0L 138.98(9) 7_575 . ?
Ag03 Ag0S Ag0L 57.41(4) . . ?
Ag03 Ag0S Ag0O 63.66(5) 7_575 7_575 ?
Ag03 Ag0S Ag0O 127.51(9) 7_575 . ?
Ag03 Ag0S Ag0O 127.51(9) . 7_575 ?
Ag03 Ag0S Ag0O 63.66(5) . . ?
Ag0A Ag0S Ag03 91.23(6) . . ?
Ag0A Ag0S Ag03 91.23(6) . 7_575 ?
Ag0A Ag0S Ag0L 64.52(7) . 7_575 ?
Ag0A Ag0S Ag0L 64.52(7) . . ?
Ag0A Ag0S Ag0O 126.60(8) . 7_575 ?
Ag0A Ag0S Ag0O 126.60(8) . . ?
Ag0L Ag0S Ag0L 81.84(9) 7_575 . ?
Ag0O Ag0S Ag0L 62.25(6) . . ?
Ag0O Ag0S Ag0L 62.26(6) 7_575 7_575 ?
Ag0O Ag0S Ag0L 103.47(9) . 7_575 ?
Ag0O Ag0S Ag0L 103.47(9) 7_575 . ?
Ag0O Ag0S Ag0O 64.45(9) . 7_575 ?
Ag0C Br0T Ag01 58.92(6) 7_575 . ?
Ag0C Br0T Ag5 115.88(15) 7_575 . ?
Ag1 Br0T Ag01 58.87(14) . . ?
Ag5 Br0T Ag01 59.17(14) . . ?
Ag0I Ag0U Ag0N 56.69(6) . . ?
S01D Ag0U Ag0I 125.14(18) . . ?
S01D Ag0U Ag0N 100.71(15) . . ?
S01F Ag0U Ag0I 48.18(18) . . ?
S01F Ag0U Ag0N 88.04(17) . . ?
S01F Ag0U S01D 162.1(3) . . ?
Ag04 Ag0V Ag0D 83.32(6) . . ?
Ag04 Ag0V Ag0D 83.32(6) . 7_575 ?
Ag04 Ag0V Ag0J 93.07(10) . . ?
Ag04 Ag0V Ag0J 93.07(10) . 7_575 ?
Ag04 Ag0V Ag2 139.23(11) . . ?
Ag04 Ag0V Ag2 139.23(11) . 7_575 ?
Ag04 Ag0V Ag3 125.32(16) . 7_575 ?
Ag04 Ag0V Ag3 125.33(16) . . ?
Ag04 Ag0V Ag4 144.58(12) . . ?
Ag04 Ag0V Ag4 144.58(12) . 7_575 ?
Ag0D Ag0V Ag0D 165.12(12) . 7_575 ?
Ag0J Ag0V Ag0D 125.42(10) . 7_575 ?
Ag0J Ag0V Ag0D 61.91(5) . . ?
Ag0J Ag0V Ag0D 125.43(10) 7_575 . ?
Ag0J Ag0V Ag0D 61.91(5) 7_575 7_575 ?
Ag0J Ag0V Ag0J 63.97(10) 7_575 . ?
Ag0J Ag0V Ag4 58.32(11) . 7_575 ?
Ag0J Ag0V Ag4 91.99(14) . . ?
Ag0J Ag0V Ag4 91.98(14) 7_575 7_575 ?
Ag0J Ag0V Ag4 58.32(11) 7_575 . ?
Ag2 Ag0V Ag0D 137.35(13) . . ?
Ag2 Ag0V Ag0D 56.59(10) 7_575 . ?
Ag2 Ag0V Ag0J 103.78(14) . . ?
Ag2 Ag0V Ag0J 63.32(11) 7_575 . ?
Ag3 Ag0V Ag0D 101.38(13) 7_575 7_575 ?
Ag3 Ag0V Ag0D 81.18(12) . 7_575 ?
Ag3 Ag0V Ag0D 101.37(13) . . ?
Ag3 Ag0V Ag0D 81.17(12) 7_575 . ?
Ag3 Ag0V Ag0J 137.47(14) 7_575 7_575 ?
Ag3 Ag0V Ag0J 123.34(12) 7_575 . ?
Ag3 Ag0V Ag0J 123.34(12) . 7_575 ?
Ag3 Ag0V Ag0J 137.47(14) . . ?
Ag3 Ag0V Ag2 74.80(15) . 7_575 ?
Ag3 Ag0V Ag2 60.56(14) 7_575 7_575 ?
Ag3 Ag0V Ag3 20.4(2) . 7_575 ?
Ag3 Ag0V Ag4 79.16(15) . 7_575 ?
Ag3 Ag0V Ag4 67.98(14) . . ?
Ag3 Ag0V Ag4 79.16(15) 7_575 . ?
Ag3 Ag0V Ag4 67.98(14) 7_575 7_575 ?
Ag4 Ag0V Ag0D 129.21(14) 7_575 7_575 ?
Ag4 Ag0V Ag0D 65.44(11) 7_575 . ?
Ag4 Ag0V Ag0D 129.22(14) . . ?
Ag4 Ag0V Ag0D 65.44(11) . 7_575 ?
Ag4 Ag0V Ag4 63.8(2) 7_575 . ?
Ag0D Ag2 Ag0J 63.68(10) 7_575 7_575 ?
Ag0D Ag2 Ag0V 65.96(11) 7_575 . ?
Ag0V Ag2 Ag0J 59.31(11) . 7_575 ?
S01C Ag2 Ag0D 74.41(19) 7_575 7_575 ?
S01C Ag2 Ag0J 47.02(17) 7_575 7_575 ?
S01C Ag2 Ag0V 105.7(2) 7_575 . ?
S01C Ag2 S01D 110.4(3) 7_575 7_575 ?
S01D Ag2 Ag0D 47.62(16) 7_575 7_575 ?
S01D Ag2 Ag0J 111.0(2) 7_575 7_575 ?
S01D Ag2 Ag0V 85.15(19) 7_575 . ?
S01E Ag2 Ag0D 132.9(3) . 7_575 ?
S01E Ag2 Ag0J 118.7(3) . 7_575 ?
S01E Ag2 Ag0V 76.2(2) . . ?
S01E Ag2 S01C 145.4(3) . 7_575 ?
S01E Ag2 S01D 104.2(3) . 7_575 ?
Ag09 S00Y Ag09 99.0(2) . 7_575 ?
Ag0G S00Y Ag09 107.8(2) . 7_575 ?
Ag0G S00Y Ag09 107.8(2) . . ?
C01K S00Y Ag09 112.6(8) . 7_575 ?
C01K S00Y Ag09 112.6(8) . . ?
C01K S00Y Ag0G 115.7(13) . . ?
Ag08 S00Z Ag0B 84.54(19) . . ?
C01S S00Z Ag08 102.8(8) . . ?
C01S S00Z Ag0B 115.7(7) . . ?
Ag03 S010 Ag1 120.8(2) . . ?
Ag03 S010 Ag5 115.1(2) . . ?
Ag07 S010 Ag03 81.50(16) . . ?
Ag07 S010 Ag1 105.6(2) . . ?
Ag07 S010 Ag5 115.2(2) . . ?
C01L S010 Ag03 119.4(7) . . ?
C01L S010 Ag07 102.4(8) . . ?
C01L S010 Ag1 116.0(8) . . ?
C01L S010 Ag5 116.7(8) . . ?
Ag03 S011 Ag0L 73.05(15) . . ?
Ag0B S011 Ag03 91.88(15) . . ?
Ag0B S011 Ag0L 142.7(2) . . ?
C01R S011 Ag03 105.5(7) . . ?
C01R S011 Ag0B 106.6(7) . . ?
C01R S011 Ag0L 110.2(7) . . ?
Ag07 S012 Ag05 104.4(2) . . ?
Ag08 S012 Ag05 113.8(2) . . ?
Ag08 S012 Ag07 88.13(16) . . ?
C26 S012 Ag05 115.5(6) . . ?
C26 S012 Ag07 116.0(7) . . ?
C26 S012 Ag08 115.4(7) . . ?
Ag0A S013 Ag0L 84.51(18) . . ?
Ag0A S013 Ag0L 84.50(18) . 7_575 ?
Ag0L S013 Ag0L 117.4(3) 7_575 . ?
C01Y S013 Ag0A 105.7(11) . . ?
C01Y S013 Ag0L 121.15(16) . . ?
C01Y S013 Ag0L 121.15(16) . 7_575 ?
Ag09 S014 Ag05 117.75(19) . . ?
Ag09 S014 Ag0F 93.48(19) . . ?
Ag0F S014 Ag05 117.3(2) . . ?
C029 S014 Ag05 106.0(7) . . ?
C029 S014 Ag09 111.0(7) . . ?
C029 S014 Ag0F 111.2(7) . . ?
Ag0F S015 Ag0F 99.1(2) 7_575 . ?
Ag0M S015 Ag0F 107.5(2) . 7_575 ?
Ag0M S015 Ag0F 107.5(2) . . ?
C022 S015 Ag0F 110.9(6) . . ?
C022 S015 Ag0F 110.9(6) . 7_575 ?
C022 S015 Ag0M 119.1(10) . . ?
Ag0G S016 Ag0A 136.6(4) . . ?
Ag0E S017 Ag05 102.1(2) . . ?
Ag0I S017 Ag05 114.3(2) . . ?
Ag0I S017 Ag0E 91.02(18) . . ?
C036 S017 Ag05 115.1(7) . . ?
C036 S017 Ag0E 111.4(7) . . ?
C036 S017 Ag0I 118.7(7) . . ?
Ag0D S018 Ag0C 122.7(2) . 7_575 ?
Ag0D S018 Ag0E 78.45(18) . . ?
Ag0E S018 Ag0C 107.6(2) . 7_575 ?
C02G S018 Ag0C 116.6(10) . 7_575 ?
C02G S018 Ag0D 116.8(9) . . ?
C02G S018 Ag0E 103.7(11) . . ?
Ag0O S019 Ag0L 86.11(18) . . ?
C176 S019 Ag0L 107.8(11) . . ?
C176 S019 Ag0O 115.4(11) . . ?
Ag0C S01A Ag0C 60.39(17) 7_575 . ?
Ag0J S01A Ag0C 129.9(3) . . ?
Ag0J S01A Ag0C 129.9(3) 7_575 7_575 ?
Ag0J S01A Ag0C 87.10(15) . 7_575 ?
Ag0J S01A Ag0C 87.10(15) 7_575 . ?
Ag0J S01A Ag0J 86.9(3) 7_575 . ?
C02Z S01A Ag0C 121.9(9) . . ?
C02Z S01A Ag0C 121.9(9) . 7_575 ?
C02Z S01A Ag0J 107.3(8) . . ?
C02Z S01A Ag0J 107.3(8) . 7_575 ?
Ag0O S01B Ag0O 87.9(3) 7_575 . ?
Ag0O S01B Ag5 132.0(3) 7_575 . ?
Ag0O S01B Ag5 132.0(3) . 7_575 ?
Ag0O S01B Ag5 92.0(2) . . ?
Ag0O S01B Ag5 92.0(2) 7_575 7_575 ?
C1AA S01B Ag0O 110.4(11) . . ?
C1AA S01B Ag0O 110.4(11) . 7_575 ?
C1AA S01B Ag5 114.4(14) . . ?
C1AA S01B Ag5 114.4(14) . 7_575 ?
Ag5 S01B Ag5 54.4(3) . 7_575 ?
Ag0J S01C Ag2 84.5(2) . 7_575 ?
C03R S01C Ag0J 106.6(10) . . ?
C03R S01C Ag2 111.5(10) . 7_575 ?
C03R S01C Ag4 95.6(10) . 7_575 ?
Ag4 S01C Ag0J 84.2(3) 7_575 . ?
Ag4 S01C Ag2 16.63(15) 7_575 7_575 ?
Ag0D S01D Ag0U 98.0(2) . . ?
Ag0D S01D Ag2 72.07(19) . 7_575 ?
Ag0D S01D Ag3 103.9(2) . 7_575 ?
Ag0U S01D Ag2 146.7(3) . 7_575 ?
Ag0U S01D Ag3 87.3(2) . 7_575 ?
C9AA S01D Ag0D 110.4(7) . . ?
C9AA S01D Ag0U 109.8(7) . . ?
C9AA S01D Ag2 103.4(7) . 7_575 ?
C9AA S01D Ag3 138.5(7) . 7_575 ?
Ag3 S01E Ag2 77.5(2) 7_575 7_575 ?
Ag3 S01E Ag2 97.8(3) . 7_575 ?
Ag3 S01E Ag3 24.7(3) . 7_575 ?
Ag4 S01E Ag2 104.4(4) . 7_575 ?
Ag4 S01E Ag2 16.86(12) 7_575 7_575 ?
Ag4 S01E Ag3 112.4(3) . 7_575 ?
Ag4 S01E Ag3 93.8(3) . . ?
Ag4 S01E Ag3 112.4(3) 7_575 . ?
Ag4 S01E Ag3 93.8(3) 7_575 7_575 ?
Ag4 S01E Ag4 94.5(4) . 7_575 ?
C9 S01E Ag2 121.0(7) . . ?
C9 S01E Ag2 121.0(7) . 7_575 ?
C9 S01E Ag3 119(2) . . ?
C9 S01E Ag3 119(2) . 7_575 ?
C9 S01E Ag4 116.3(13) . . ?
C9 S01E Ag4 116.3(13) . 7_575 ?
Ag0I S01F Ag0U 81.4(2) . . ?
C02X S01F Ag0I 103.1(11) . . ?
C02X S01F Ag0U 111.8(12) . . ?
C01R C01J C01Q 108.5(17) . . ?
C02S C01K S00Y 111(3) . . ?
C02V C01K S00Y 109(2) . . ?
C02V C01K S00Y 109(2) 7_575 . ?
C02V C01K C02S 109(3) 7_575 . ?
C02V C01K C02S 109(3) . . ?
C02V C01K C02V 109(4) 7_575 . ?
C01M C01L S010 107.3(16) . . ?
C01P C01L S010 107.4(17) . . ?
C01P C01L C01M 108.2(19) . . ?
C01P C01L C033 114(2) . . ?
C033 C01L S010 110.0(15) . . ?
C033 C01L C01M 110(2) . . ?
C024 C01M C01L 110.0(19) . . ?
C027 C01N C01Y 107(3) . . ?
C021 C01O C4 106.3(17) . . ?
C C01O C021 108.7(16) . . ?
C C01O C4 108.1(18) . . ?
C01L C01P C01Z 108(2) . . ?
C01W C01Q C01J 109.3(17) . . ?
C01W C01Q C 110.0(18) . . ?
C C01Q C01J 107.8(15) . . ?
C01J C01R S011 107.7(14) . . ?
C01J C01R C023 112.7(16) . . ?
C01J C01R C4 108.1(17) . . ?
C023 C01R S011 107.8(14) . . ?
C4 C01R S011 111.4(12) . . ?
C4 C01R C023 109.1(17) . . ?
C020 C01S S00Z 113.4(17) . . ?
C020 C01S C3 110.5(19) . . ?
C3 C01S S00Z 106.7(16) . . ?
C6 C01S S00Z 106.5(16) . . ?
C6 C01S C020 113(2) . . ?
C6 C01S C3 107(2) . . ?
C01W C01U C023 105.9(16) . . ?
C021 C01U C01W 108.9(17) . . ?
C021 C01U C023 108.9(15) . . ?
C01Q C01W C01U 110.9(16) . . ?
C01N C01Y S013 106(2) . . ?
C026 C01Y S013 111.5(15) . . ?
C026 C01Y S013 111.5(15) 7_575 . ?
C026 C01Y C01N 108.1(17) 7_575 . ?
C026 C01Y C01N 108.1(17) . . ?
C026 C01Y C026 112(3) 7_575 . ?
C01P C01Z C02Y 109.4(18) . . ?
C02A C01Z C01P 112(2) . . ?
C02A C01Z C02Y 112(2) . . ?
C02B C020 C01S 109(2) . . ?
C01U C021 C01O 114.0(18) . . ?
C02C C022 S015 111(2) . . ?
C02C C022 C1 109.8(19) . . ?
C02C C022 C1 109.8(19) . 7_575 ?
C1 C022 S015 109.5(17) 7_575 . ?
C1 C022 S015 109.5(17) . . ?
C1 C022 C1 107(2) . 7_575 ?
C01R C023 C01U 108.5(17) . . ?
C01M C024 C02A 109(2) . . ?
C01M C024 C03A 109.7(18) . . ?
C02A C024 C03A 107(2) . . ?
C11 C026 C01Y 112(2) . . ?
C02W C027 C01N 111.1(17) 7_575 . ?
C02W C027 C01N 111.1(17) . . ?
C02W C027 C02W 105(3) . 7_575 ?
C030 C029 S014 109.2(11) . . ?
C030 C029 C04O 108.4(7) . . ?
C04O C029 S014 107.9(12) . . ?
C129 C029 S014 111.2(12) . . ?
C129 C029 C030 110.5(7) . . ?
C129 C029 C04O 109.6(6) . . ?
C01Z C02A C024 108.8(19) . . ?
C020 C02B C02F 112.2(19) . . ?
C020 C02B C03M 112(2) . . ?
C02F C02B C03M 106(2) . . ?
C022 C02C C02D 111(3) . . ?
C02C C02D C03E 108.4(19) . . ?
C02C C02D C03E 108.4(19) . 7_575 ?
C03E C02D C03E 108(2) 7_575 . ?
C036 C02E C27 109.6(4) . . ?
C02B C02F C6AA 106(2) . . ?
C02H C02G S018 109(2) . . ?
C02H C02G C02N 108(3) . . ?
C02N C02G S018 110(2) . . ?
C02Q C02G S018 108(2) . . ?
C02Q C02G C02H 110(2) . . ?
C02Q C02G C02N 113(3) . . ?
C03P C02H C02G 113(3) . . ?
C26 C02I C039 109.7(4) . . ?
C02G C02N C59 104(2) . . ?
C02G C02Q C03F 110(3) . . ?
C01K C02S C038 115(3) . . ?
C01K C02S C038 115(3) . 7_575 ?
C038 C02S C038 28(2) . 7_575 ?
C01K C02V C84 108(3) . . ?
C11 C02W C027 110(2) . . ?
C037 C02X S01F 112(2) . . ?
C037 C02X C03V 108(3) . . ?
C037 C02X C35 111(3) . . ?
C03V C02X S01F 108(2) . . ?
C35 C02X S01F 111(2) . . ?
C35 C02X C03V 106(3) . . ?
C03Y C02Y C01Z 106(2) . . ?
C101 C02Z S01A 116(2) . . ?
C109 C02Z S01A 106.0(11) 7_575 . ?
C109 C02Z S01A 106.0(11) . . ?
C109 C02Z C101 109.3(3) 7_575 . ?
C109 C02Z C101 109.3(3) . . ?
C109 C02Z C109 109.9(6) 7_575 . ?
C03W C030 C029 110.0(5) . . ?
C035 C032 C035 112(3) 7_575 . ?
C01L C033 C03Y 108.4(18) . . ?
C03X C034 S1 113.6(19) . . ?
C058 C034 C03X 110.5(7) . . ?
C058 C034 C03X 110.5(7) 7_575 . ?
C058 C034 C058 104(2) 7_575 . ?
C058 C034 S1 108.6(10) 7_575 . ?
C058 C034 S1 108.6(10) . . ?
C032 C035 C1 110(2) . . ?
C03E C035 C032 110(2) . . ?
C03E C035 C1 107.3(18) . . ?
C02E C036 S017 109.1(11) . . ?
C02E C036 C25 109.6(6) . . ?
C25 C036 S017 111.3(12) . . ?
C98 C036 S017 107.9(12) . . ?
C98 C036 C02E 108.4(7) . . ?
C98 C036 C25 110.5(6) . . ?
C68 C037 C02X 112(3) . . ?
C02S C038 C192 86.2(19) . . ?
C038 C038 C02S 76.2(11) 7_575 . ?
C038 C038 C192 126.7(19) 7_575 7_575 ?
C038 C038 C192 34.3(12) 7_575 . ?
C192 C038 C02S 109(3) 7_575 . ?
C192 C038 C192 92(3) 7_575 . ?
C79 C039 C02I 109.2(6) . . ?
C132 C039 C02I 109.7(6) . . ?
C132 C039 C79 109.6(6) . . ?
C03Y C03A C024 110(2) . . ?
C035 C03E C02D 109(2) . . ?
C53 C03F C02Q 109(2) . . ?
C53 C03F C0AA 106(3) . . ?
C0AA C03F C02Q 106(3) . . ?
C03M C03J C3 107(2) . . ?
C7AA C03J C03M 108(2) . . ?
C7AA C03J C3 110.4(19) . . ?
C03J C03M C02B 109.4(19) . . ?
C03P C03N C59 105(3) . . ?
C02H C03P C0AA 106(3) . . ?
C03N C03P C02H 108(2) . . ?
C03N C03P C0AA 111(3) . . ?
C045 C03R S01C 106.2(16) . . ?
C74 C03R S01C 113.2(16) . . ?
C74 C03R C045 109.3(6) . . ?
C4BA C03R S01C 108.8(17) . . ?
C4BA C03R C045 109.5(6) . . ?
C4BA C03R C74 109.7(6) . . ?
C059 C03V C02X 103(3) . . ?
C030 C03W C19 110.6(7) . . ?
C030 C03W C177 108.4(7) . . ?
C177 C03W C19 109.3(7) . . ?
C158 C03X C034 110.7(6) . . ?
C033 C03Y C02Y 108(2) . . ?
C03A C03Y C02Y 111.3(19) . . ?
C03A C03Y C033 110(2) . . ?
C27 C041 C65 109.9(5) . . ?
C03R C045 C28 109.1(4) . . ?
C90 C049 C158 111.5(8) . . ?
C175 C04O C029 109.0(5) . . ?
C68 C050 C059 108(3) . . ?
C71 C057 C65 109.5(4) . . ?
C034 C058 C90 110.7(8) . . ?
C03V C059 C050 104(3) . . ?
C152 C059 C03V 119(3) . . ?
C152 C059 C050 113(3) . . ?
C01O C C01Q 112.5(17) . . ?
C035 C1 C022 112(2) . . ?
C93 C35 C02X 111(3) . . ?
C037 C68 C116 108(3) . . ?
C050 C68 C037 117(3) . . ?
C050 C68 C116 101(3) . . ?
C35 C93 C116 106(3) . . ?
C152 C93 C35 112(3) . . ?
C152 C93 C116 107(3) . . ?
C059 C152 C93 110(3) . . ?
C03F C53 C59 109(3) . . ?
C03P C0AA C03F 115(3) . . ?
C02N C59 C03N 106(2) . . ?
C53 C59 C02N 114(3) . . ?
C53 C59 C03N 115(2) . . ?
C3BA C74 C03R 109.5(4) . . ?
C02I C26 S012 111.7(11) . . ?
C02I C26 C45 108.2(7) . . ?
C02I C26 C48 110.4(6) . . ?
C45 C26 S012 106.3(12) . . ?
C45 C26 C48 109.8(6) . . ?
C48 C26 S012 110.4(12) . . ?
C180 C3AA C175 110.4(5) . . ?
C180 C19 C03W 109.5(5) . . ?
C04O C175 C3AA 109.7(6) . . ?
C04O C175 C177 108.8(7) . . ?
C3AA C175 C177 108.8(7) . . ?
C84 C37 C84 116(5) . 7_575 ?
C37 C84 C02V 110(3) . . ?
C37 C84 C192 114(4) . 7_575 ?
C192 C84 C02V 105(3) 7_575 . ?
C038 C192 C038 19.0(17) 7_575 . ?
C038 C192 C84 126(3) 7_575 7_575 ?
C84 C192 C038 112(3) 7_575 . ?
S01D Ag3 Ag0V 88.11(17) 7_575 . ?
S01E Ag3 Ag0V 79.9(2) . . ?
S01E Ag3 S01D 104.5(2) . 7_575 ?
Ag3 Ag3 Ag0V 79.82(11) 7_575 . ?
Ag3 Ag3 S01D 167.22(15) 7_575 7_575 ?
Ag3 Ag3 S01E 77.64(14) 7_575 . ?
Ag3 Ag3 S1 77.22(15) 7_575 . ?
S1 Ag3 Ag0V 103.9(3) . . ?
S1 Ag3 S01D 101.9(2) . 7_575 ?
S1 Ag3 S01E 153.4(3) . . ?
Ag0J Ag4 Ag0V 58.22(12) 7_575 . ?
S01C Ag4 Ag0J 49.37(18) 7_575 7_575 ?
S01C Ag4 Ag0V 103.0(2) 7_575 . ?
S01C Ag4 S01E 174.4(4) 7_575 . ?
S01E Ag4 Ag0J 125.1(3) . 7_575 ?
S01E Ag4 Ag0V 72.2(2) . . ?
C01S C3 C03J 111(2) . . ?
C01R C4 C01O 112.0(15) . . ?
C01S C6 C6AA 107.5(19) . . ?
C026 C11 C02W 113(2) . . ?
C026 C11 C138 108(2) . . ?
C02W C11 C138 105(2) . . ?
C02F C6AA C7AA 111.4(19) . . ?
C6 C6AA C02F 113(2) . . ?
C6 C6AA C7AA 112(2) . . ?
C03J C7AA C6AA 105(2) . . ?
C65 C25 C036 109.5(4) . . ?
C041 C27 C02E 109.8(6) . . ?
C041 C27 C62 108.9(7) . . ?
C62 C27 C02E 109.4(6) . . ?
C27 C62 C71 109.3(4) . . ?
C041 C65 C057 109.4(6) . . ?
C25 C65 C041 109.2(7) . . ?
C25 C65 C057 109.8(6) . . ?
C057 C71 C62 109.3(6) . . ?
C057 C71 C98 110.1(6) . . ?
C98 C71 C62 108.6(6) . . ?
C036 C98 C71 109.8(4) . . ?
C68 C116 C93 114(3) . . ?
C3AA C180 C19 108.8(7) . . ?
C3AA C180 C129 110.2(7) . . ?
C19 C180 C129 109.6(7) . . ?
C029 C129 C180 109.1(5) . . ?
C03W C177 C175 109.6(5) . . ?
C9AA C7 C72 109.3(4) . . ?
C1BA C13 C9AA 109.7(4) . . ?
C29 C4AA C63 110.6(8) . . ?
C5AA C4AA C29 108.3(7) . . ?
C5AA C4AA C63 110.0(6) . . ?
C4AA C29 C9AA 109.1(5) . . ?
C4AA C5AA C1BA 109.7(4) . . ?
C7 C9AA S01D 109.7(11) . . ?
C7 C9AA C29 110.0(6) . . ?
C13 C9AA S01D 108.9(11) . . ?
C13 C9AA C7 109.1(6) . . ?
C13 C9AA C29 109.2(6) . . ?
C29 C9AA S01D 109.9(11) . . ?
C72 C63 C4AA 109.6(4) . . ?
C63 C72 C7 108.6(6) . . ?
C63 C72 C0BA 110.0(6) . . ?
C0BA C72 C7 109.1(6) . . ?
C1BA C0BA C72 109.9(4) . . ?
C13 C1BA C5AA 109.6(6) . . ?
C0BA C1BA C13 108.1(7) . . ?
C0BA C1BA C5AA 110.5(6) . . ?
C2AA C75 C2AA 109.6(4) 7_575 . ?
C281 C38 C101 109.3(3) . . ?
C281 C38 C101 109.3(3) 7_575 . ?
C281 C38 C281 110.1(5) 7_575 . ?
C38 C101 C02Z 109.3(4) . . ?
C2BA C28 C045 109.0(6) . . ?
C151 C28 C045 109.4(6) . . ?
C151 C28 C2BA 110.0(6) . . ?
C3BA C2BA C28 109.6(4) . . ?
C74 C3BA C89 110.1(6) . . ?
C2BA C3BA C74 108.4(7) . . ?
C2BA C3BA C89 110.1(6) . . ?
C3BA C89 C134 109.2(4) . . ?
C89 C134 C151 109.7(6) . . ?
C89 C134 C4BA 109.4(6) . . ?
C151 C134 C4BA 109.8(6) . . ?
C28 C151 C134 109.2(4) . . ?
C134 C4BA C03R 109.2(4) . . ?
C03X C158 C049 110.8(7) . 7_575 ?
C03X C158 C049 110.8(7) . . ?
C049 C158 C049 102(2) . 7_575 ?
C11 C138 C11 112(3) . 7_575 ?
C049 C90 C058 110.7(8) . . ?
C88 C90 C049 105(3) . . ?
C88 C90 C058 106(3) . . ?
C2AA C281 C38 109.4(3) 7_575 . ?
C75 C2AA C109 109.2(5) . 7_575 ?
C281 C2AA C75 110.1(4) 7_575 . ?
C281 C2AA C109 109.2(4) 7_575 7_575 ?
C02Z C109 C2AA 109.2(3) . 7_575 ?
C32 C30 C117 109.9(4) . . ?
C30 C32 C48 108.3(7) . . ?
C30 C32 C132 110.5(6) . . ?
C48 C32 C132 109.6(6) . . ?
C26 C45 C117 109.5(4) . . ?
C32 C48 C26 109.6(4) . . ?
C039 C79 C117 109.2(4) . . ?
C30 C117 C45 109.2(6) . . ?
C30 C117 C79 109.8(6) . . ?
C79 C117 C45 109.0(6) . . ?
C039 C132 C32 109.2(4) . . ?
C176 C40 C236 109.3(4) . . ?
C40 C176 S019 103.0(19) . . ?
C40 C176 C251 109.3(6) . . ?
C227 C176 S019 112(2) . . ?
C227 C176 C40 109.4(6) . . ?
C227 C176 C251 109.3(6) . . ?
C251 C176 S019 114(2) . . ?
C227 C114 C209 109.2(6) . . ?
C131 C114 C209 109.4(6) . . ?
C131 C114 C227 109.5(6) . . ?
C229 C208 C236 109.9(5) . . ?
C229 C209 C114 109.9(5) . . ?
C176 C227 C114 109.2(4) . . ?
C236 C131 C114 109.3(4) . . ?
C209 C229 C208 109.6(7) . . ?
C209 C229 C251 109.5(7) . . ?
C251 C229 C208 109.3(7) . . ?
C208 C236 C40 109.3(6) . . ?
C131 C236 C40 109.3(6) . . ?
C131 C236 C208 109.6(6) . . ?
C229 C251 C176 109.9(5) . . ?
Ag0M S1 Ag3 133.8(4) . 7_575 ?
Ag0M S1 Ag3 133.8(4) . . ?
C034 S1 Ag0M 110.7(11) . . ?
C034 S1 Ag3 113.4(11) . 7_575 ?
C034 S1 Ag3 113.4(11) . . ?
Ag3 S1 Ag3 25.5(3) 7_575 . ?
C90 C88 C90 121(4) 7_575 . ?
C156 C1AA S01B 108(3) . . ?
C156 C1AA S01B 108(3) 7_575 . ?
C156 C1AA C156 50(3) . 7_575 ?
C39 C17 C17 115(3) . 7_575 ?
C6BA C17 C17 35(3) . 7_575 ?
C6BA C17 C39 120(5) . . ?
C17 C39 C99 118(4) . . ?
C39 C99 C99 125(2) . 7_575 ?
C39 C99 C156 96(3) . . ?
C99 C99 C156 87.5(18) 7_575 . ?
C17 C6BA C17 109(6) 7_575 . ?
C1AA C156 C99 104(3) . . ?
C156 C156 C1AA 64.9(15) 7_575 . ?
C156 C156 C99 92.5(18) 7_575 . ?
C43 C9 S01E 100(3) . . ?
C43 C9 S01E 100(3) 7_575 . ?
C43 C9 C43 102(5) 7_575 . ?
Ag01 Ag5 Ag6 59.90(19) . . ?
Ag02 Ag5 Ag01 87.5(2) . . ?
Ag02 Ag5 Br0T 146.9(2) . . ?
Ag02 Ag5 Ag6 55.8(2) . . ?
Br0T Ag5 Ag01 61.78(15) . . ?
Br0T Ag5 Ag6 95.5(2) . . ?
S010 Ag5 Ag01 132.9(2) . . ?
S010 Ag5 Ag02 86.3(2) . . ?
S010 Ag5 Br0T 105.2(2) . . ?
S010 Ag5 Ag6 78.4(2) . . ?
S01B Ag5 Ag01 123.7(2) . . ?
S01B Ag5 Ag02 87.2(2) . . ?
S01B Ag5 Br0T 119.1(3) . . ?
S01B Ag5 S010 102.6(3) . . ?
S01B Ag5 Ag6 143.0(4) . . ?
Ag5 Ag5 Ag01 64.55(11) 7_575 . ?
Ag5 Ag5 Ag02 64.29(12) 7_575 . ?
Ag5 Ag5 Br0T 108.04(13) 7_575 . ?
Ag5 Ag5 S010 146.71(17) 7_575 . ?
Ag5 Ag5 S01B 62.82(16) 7_575 . ?
Ag5 Ag5 Ag6 95.8(2) 7_575 . ?
Ag01 Ag6 Ag06 58.71(15) . . ?
Ag01 Ag6 Ag07 139.4(2) . . ?
Ag01 Ag6 Ag0P 89.20(17) . . ?
Ag01 Ag6 Ag5 60.0(2) . . ?
Ag01 Ag6 Ag6 57.88(15) . 7_575 ?
Ag02 Ag6 Ag01 90.9(2) . . ?
Ag02 Ag6 Ag06 142.0(3) . . ?
Ag02 Ag6 Ag07 99.2(2) . . ?
Ag02 Ag6 Ag0K 66.74(19) . . ?
Ag02 Ag6 Ag0P 105.1(2) . . ?
Ag02 Ag6 Ag5 61.5(2) . . ?
Ag02 Ag6 Ag6 55.25(14) . 7_575 ?
Ag06 Ag6 Ag07 118.6(3) . . ?
Ag06 Ag6 Ag0P 56.82(11) . . ?
Ag07 Ag6 Ag0P 124.9(3) . . ?
Ag0K Ag6 Ag01 155.3(3) . . ?
Ag0K Ag6 Ag06 135.1(3) . . ?
Ag0K Ag6 Ag07 58.98(15) . . ?
Ag0K Ag6 Ag0P 86.8(2) . . ?
Ag0K Ag6 Ag5 113.2(3) . . ?
Ag0K Ag6 Ag6 98.95(16) . 7_575 ?
Br0Q Ag6 Ag01 95.9(3) . . ?
Br0Q Ag6 Ag02 159.4(2) . . ?
Br0Q Ag6 Ag06 55.80(15) . . ?
Br0Q Ag6 Ag07 63.41(16) . . ?
Br0Q Ag6 Ag0K 108.7(3) . . ?
Br0Q Ag6 Ag0P 94.5(2) . . ?
Br0Q Ag6 Ag5 105.5(3) . . ?
Br0Q Ag6 Ag6 143.33(15) . 7_575 ?
Ag5 Ag6 Ag06 111.7(3) . . ?
Ag5 Ag6 Ag07 90.7(2) . . ?
Ag5 Ag6 Ag0P 144.3(3) . . ?
Ag5 Ag6 Ag6 84.2(2) . 7_575 ?
Ag6 Ag6 Ag06 87.62(14) 7_575 . ?
Ag6 Ag6 Ag07 153.09(14) 7_575 . ?
Ag6 Ag6 Ag0P 62.96(14) 7_575 . ?

loop_
_geom_bond_atom_site_label_1
_geom_bond_atom_site_label_2
_geom_bond_distance
_geom_bond_site_symmetry_2
_geom_bond_publ_flag
Ag01 Ag06 2.863(2) . ?
Ag01 Ag06 2.863(2) 7_575 ?
Ag01 Ag0C 2.785(2) . ?
Ag01 Ag0C 2.786(2) 7_575 ?
Ag01 Ag 2.838(9) 7_575 ?
Ag01 Ag 2.838(9) . ?
Ag01 Ag1 2.745(7) . ?
Ag01 Ag1 2.745(7) 7_575 ?
Ag01 Ag5 2.828(7) 7_575 ?
Ag01 Ag5 2.828(7) . ?
Ag01 Ag6 2.825(8) . ?
Ag01 Ag6 2.824(8) 7_575 ?
Ag02 Ag 2.762(8) . ?
Ag02 Ag 2.762(8) 7_575 ?
Ag02 Ag0K 2.977(2) . ?
Ag02 Ag0K 2.977(2) 7_575 ?
Ag02 Ag1 2.890(7) . ?
Ag02 Ag1 2.890(7) 7_575 ?
Ag02 Ag0S 2.543(3) . ?
Ag02 Ag5 2.800(7) 7_575 ?
Ag02 Ag5 2.800(7) . ?
Ag02 Ag6 2.635(8) . ?
Ag02 Ag6 2.635(8) 7_575 ?
Ag03 Ag07 3.174(2) . ?
Ag03 Ag0L 3.077(2) . ?
Ag03 Ag0O 3.337(3) . ?
Ag03 Ag0S 3.1629(15) . ?
Ag03 S010 2.432(5) . ?
Ag03 S011 2.446(5) . ?
Ag04 Ag06 2.693(2) 7_575 ?
Ag04 Ag06 2.693(2) . ?
Ag04 Ag0C 2.853(2) 7_575 ?
Ag04 Ag0C 2.853(2) . ?
Ag04 Ag0N 3.010(3) 7_575 ?
Ag04 Ag0N 3.010(3) . ?
Ag04 Ag0V 2.533(4) . ?
Ag05 Br0Q 2.856(3) . ?
Ag05 S012 2.447(5) . ?
Ag05 S014 2.577(6) . ?
Ag05 S017 2.456(5) . ?
Ag06 Ag06 2.754(3) 7_575 ?
Ag06 Ag0C 2.840(2) 7_575 ?
Ag06 Ag0E 3.314(2) . ?
Ag06 Ag 2.791(8) . ?
Ag06 Ag0N 2.819(2) . ?
Ag06 Ag0P 3.014(3) . ?
Ag06 Br0Q 2.652(2) . ?
Ag06 Ag6 3.006(7) . ?
Ag07 Ag08 3.341(2) . ?
Ag07 Ag0K 2.990(2) . ?
Ag07 S010 2.430(5) . ?
Ag07 S012 2.404(5) . ?
Ag07 Ag6 3.243(7) . ?
Ag08 Ag0B 3.248(2) . ?
Ag08 Ag0K 3.006(2) . ?
Ag08 S00Z 2.384(6) . ?
Ag08 S012 2.400(6) . ?
Ag09 Ag0K 3.191(2) . ?
Ag09 Ag0P 3.118(3) . ?
Ag09 S00Y 2.411(4) . ?
Ag09 S014 2.398(5) . ?
Ag0A Ag0L 3.293(2) 7_575 ?
Ag0A Ag0L 3.294(2) . ?
Ag0A Ag0S 2.906(4) . ?
Ag0A S013 2.413(8) . ?
Ag0A S016 2.365(7) . ?
Ag0B Ag0K 3.244(2) . ?
Ag0B S00Z 2.444(5) . ?
Ag0B S011 2.438(5) . ?
Ag0C Ag0C 2.807(4) 7_575 ?
Ag0C Br0T 2.756(2) 7_575 ?
Ag0C S018 2.572(5) 7_575 ?
Ag0C S01A 2.791(7) . ?
Ag0D Ag0E 3.064(2) . ?
Ag0D Ag0J 3.359(3) . ?
Ag0D Ag0V 3.3570(18) . ?
Ag0D Ag2 3.069(5) 7_575 ?
Ag0D S018 2.416(5) . ?
Ag0D S01D 2.382(6) . ?
Ag0E Ag0N 2.914(3) . ?
Ag0E S017 2.419(6) . ?
Ag0E S018 2.429(6) . ?
Ag0F Ag0N 3.095(3) . ?
Ag0F Ag0P 3.176(3) . ?
Ag0F S014 2.419(5) . ?
Ag0F S015 2.424(4) . ?
Ag0G Ag0K 3.102(3) . ?
Ag0G Ag0K 3.102(3) 7_575 ?
Ag0G S00Y 2.410(6) . ?
Ag0G S016 2.361(7) . ?
Ag Ag 2.486(16) 7_575 ?
Ag Ag0K 2.791(9) . ?
Ag Ag0P 2.824(6) . ?
Ag Br0Q 2.732(9) . ?
Ag Ag1 2.866(9) . ?
Ag0I Ag0N 3.054(3) . ?
Ag0I Ag0U 3.127(3) . ?
Ag0I S017 2.385(6) . ?
Ag0I S01F 2.357(7) . ?
Ag0J Ag0J 3.353(4) 7_575 ?
Ag0J Ag0V 3.165(3) . ?
Ag0J Ag2 3.288(5) 7_575 ?
Ag0J S01A 2.437(6) . ?
Ag0J S01C 2.417(6) . ?
Ag0J Ag4 3.168(6) 7_575 ?
Ag0K Ag6 2.774(8) . ?
Ag0L Ag0O 3.313(3) . ?
Ag0L Ag0S 3.242(3) . ?
Ag0L S011 2.712(5) . ?
Ag0L S013 2.485(4) . ?
Ag0L S019 2.440(6) . ?
Ag0M Ag0N 3.158(3) 7_575 ?
Ag0M Ag0N 3.158(3) . ?
Ag0M S015 2.411(7) . ?
Ag0M S1 2.317(10) . ?
Ag0N Ag0U 3.297(3) . ?
Ag0O Ag0O 3.376(4) 7_575 ?
Ag0O Ag0S 3.165(3) . ?
Ag0O S019 2.412(6) . ?
Ag0O S01B 2.432(7) . ?
Ag0P Ag6 3.304(6) 7_575 ?
Ag0P Ag6 3.304(6) . ?
Br0Q Ag6 2.610(8) . ?
Ag1 Ag1 3.206(11) 7_575 ?
Ag1 Br0T 2.670(7) . ?
Ag1 S010 2.448(8) . ?
Br0T Ag5 2.824(7) . ?
Ag0U S01D 2.442(7) . ?
Ag0U S01F 2.439(8) . ?
Ag0V Ag2 3.099(6) . ?
Ag0V Ag2 3.099(6) 7_575 ?
Ag0V Ag3 2.931(5) 7_575 ?
Ag0V Ag3 2.931(5) . ?
Ag0V Ag4 3.331(7) . ?
Ag0V Ag4 3.331(7) 7_575 ?
Ag2 S01C 2.476(8) 7_575 ?
Ag2 S01D 2.802(8) 7_575 ?
Ag2 S01E 2.446(7) . ?
S00Y C01K 1.84(5) . ?
S00Z C01S 1.86(2) . ?
S010 C01L 1.87(2) . ?
S010 Ag5 2.695(8) . ?
S011 C01R 1.87(2) . ?
S012 C26 1.803(15) . ?
S013 C01Y 1.84(3) . ?
S014 C029 1.853(14) . ?
S015 C022 1.83(3) . ?
S017 C036 1.833(15) . ?
S018 C02G 1.85(3) . ?
S019 C176 1.88(2) . ?
S01A C02Z 1.92(2) . ?
S01B C1AA 1.89(6) . ?
S01B Ag5 2.660(8) . ?
S01B Ag5 2.660(8) 7_575 ?
S01C C03R 1.796(18) . ?
S01C Ag4 2.307(9) 7_575 ?
S01D Ag3 2.818(9) 7_575 ?
S01D C9AA 1.830(14) . ?
S01E Ag3 2.418(10) . ?
S01E Ag3 2.418(10) 7_575 ?
S01E Ag4 2.398(9) 7_575 ?
S01E Ag4 2.398(9) . ?
S01E C9 1.80(6) . ?
S01F C02X 1.86(4) . ?
C01J C01Q 1.60(3) . ?
C01J C01R 1.50(3) . ?
C01K C02S 1.54(5) . ?
C01K C02V 1.49(4) . ?
C01K C02V 1.49(4) 7_575 ?
C01L C01M 1.57(3) . ?
C01L C01P 1.46(3) . ?
C01L C033 1.49(3) . ?
C01M C024 1.49(3) . ?
C01N C01Y 1.60(4) . ?
C01N C027 1.57(4) . ?
C01O C021 1.54(3) . ?
C01O C 1.48(3) . ?
C01O C4 1.55(3) . ?
C01P C01Z 1.53(3) . ?
C01Q C01W 1.48(3) . ?
C01Q C 1.52(3) . ?
C01R C023 1.53(3) . ?
C01R C4 1.52(3) . ?
C01S C020 1.50(3) . ?
C01S C3 1.53(3) . ?
C01S C6 1.49(3) . ?
C01U C01W 1.59(3) . ?
C01U C021 1.46(3) . ?
C01U C023 1.60(3) . ?
C01Y C026 1.52(3) . ?
C01Y C026 1.52(3) 7_575 ?
C01Z C02A 1.50(3) . ?
C01Z C02Y 1.56(3) . ?
C020 C02B 1.48(3) . ?
C022 C02C 1.46(4) . ?
C022 C1 1.53(3) 7_575 ?
C022 C1 1.53(3) . ?
C024 C02A 1.55(3) . ?
C024 C03A 1.55(3) . ?
C026 C11 1.47(3) . ?
C027 C02W 1.55(3) . ?
C027 C02W 1.55(3) 7_575 ?
C029 C030 1.546(12) . ?
C029 C04O 1.560(12) . ?
C029 C129 1.523(12) . ?
C02B C02F 1.52(3) . ?
C02B C03M 1.58(3) . ?
C02C C02D 1.53(4) . ?
C02D C03E 1.61(3) . ?
C02D C03E 1.61(3) 7_575 ?
C02E C036 1.537(8) . ?
C02E C27 1.545(8) . ?
C02F C6AA 1.52(3) . ?
C02G C02H 1.51(4) . ?
C02G C02N 1.53(4) . ?
C02G C02Q 1.47(4) . ?
C02H C03P 1.51(4) . ?
C02I C039 1.546(8) . ?
C02I C26 1.535(8) . ?
C02N C59 1.57(4) . ?
C02Q C03F 1.59(4) . ?
C02S C038 1.69(5) . ?
C02S C038 1.69(5) 7_575 ?
C02V C84 1.62(4) . ?
C02W C11 1.53(3) . ?
C02X C037 1.51(4) . ?
C02X C03V 1.61(4) . ?
C02X C35 1.54(5) . ?
C02Y C03Y 1.56(3) . ?
C02Z C101 1.545(6) . ?
C02Z C109 1.544(4) . ?
C02Z C109 1.544(4) 7_575 ?
C030 C03W 1.521(13) . ?
C032 C035 1.50(3) . ?
C032 C035 1.50(3) 7_575 ?
C033 C03Y 1.55(3) . ?
C034 C03X 1.538(9) . ?
C034 C058 1.529(9) 7_575 ?
C034 C058 1.529(9) . ?
C034 S1 1.85(2) . ?
C035 C03E 1.49(3) . ?
C035 C1 1.53(3) . ?
C036 C25 1.546(8) . ?
C036 C98 1.530(8) . ?
C037 C68 1.46(4) . ?
C038 C038 0.81(6) 7_575 ?
C038 C192 1.40(4) 7_575 ?
C038 C192 1.99(4) . ?
C039 C79 1.546(8) . ?
C039 C132 1.539(8) . ?
C03A C03Y 1.54(3) . ?
C03F C53 1.49(4) . ?
C03F C0AA 1.53(4) . ?
C03J C03M 1.56(3) . ?
C03J C3 1.57(3) . ?
C03J C7AA 1.52(3) . ?
C03N C03P 1.50(4) . ?
C03N C59 1.60(4) . ?
C03P C0AA 1.51(4) . ?
C03R C045 1.546(8) . ?
C03R C74 1.544(8) . ?
C03R C4BA 1.543(8) . ?
C03V C059 1.58(5) . ?
C03W C19 1.562(12) . ?
C03W C177 1.524(13) . ?
C03X C158 1.533(9) . ?
C041 C27 1.537(8) . ?
C041 C65 1.541(8) . ?
C045 C28 1.547(8) . ?
C049 C158 1.535(9) . ?
C049 C90 1.528(9) . ?
C04O C175 1.541(12) . ?
C050 C059 1.64(5) . ?
C050 C68 1.39(4) . ?
C057 C65 1.542(8) . ?
C057 C71 1.537(8) . ?
C058 C90 1.544(9) . ?
C059 C152 1.36(5) . ?
C35 C93 1.54(5) . ?
C68 C116 1.54(5) . ?
C93 C152 1.38(4) . ?
C93 C116 1.56(5) . ?
C53 C59 1.50(4) . ?
C74 C3BA 1.538(8) . ?
C26 C45 1.537(8) . ?
C26 C48 1.542(8) . ?
C3AA C175 1.545(12) . ?
C3AA C180 1.514(13) . ?
C19 C180 1.520(13) . ?
C175 C177 1.559(12) . ?
C37 C84 1.33(4) . ?
C37 C84 1.33(4) 7_575 ?
C84 C192 1.40(4) 7_575 ?
Ag3 Ag3 1.036(11) 7_575 ?
Ag3 S1 2.345(11) . ?
C6 C6AA 1.50(3) . ?
C11 C138 1.55(3) . ?
C6AA C7AA 1.58(3) . ?
C25 C65 1.537(8) . ?
C27 C62 1.541(8) . ?
C62 C71 1.554(8) . ?
C71 C98 1.548(8) . ?
C180 C129 1.566(12) . ?
C7 C9AA 1.544(8) . ?
C7 C72 1.552(8) . ?
C13 C9AA 1.544(8) . ?
C13 C1BA 1.537(8) . ?
C4AA C29 1.537(9) . ?
C4AA C5AA 1.535(8) . ?
C4AA C63 1.542(8) . ?
C29 C9AA 1.551(8) . ?
C5AA C1BA 1.542(8) . ?
C63 C72 1.541(8) . ?
C72 C0BA 1.544(8) . ?
C0BA C1BA 1.532(8) . ?
C75 C2AA 1.541(4) 7_575 ?
C75 C2AA 1.541(4) . ?
C38 C101 1.542(6) . ?
C38 C281 1.540(4) 7_575 ?
C38 C281 1.540(4) . ?
C28 C2BA 1.545(8) . ?
C28 C151 1.541(8) . ?
C2BA C3BA 1.536(8) . ?
C3BA C89 1.541(8) . ?
C89 C134 1.543(8) . ?
C134 C151 1.543(8) . ?
C134 C4BA 1.543(8) . ?
C90 C88 1.40(4) . ?
C281 C2AA 1.540(4) 7_575 ?
C2AA C109 1.545(5) 7_575 ?
C30 C32 1.533(8) . ?
C30 C117 1.539(8) . ?
C32 C48 1.539(8) . ?
C32 C132 1.547(8) . ?
C45 C117 1.550(8) . ?
C79 C117 1.546(8) . ?
C40 C176 1.545(8) . ?
C40 C236 1.546(8) . ?
C176 C227 1.542(8) . ?
C176 C251 1.548(8) . ?
C114 C209 1.548(8) . ?
C114 C227 1.547(8) . ?
C114 C131 1.543(8) . ?
C208 C229 1.529(9) . ?
C208 C236 1.545(8) . ?
C209 C229 1.527(9) . ?
C131 C236 1.542(8) . ?
C229 C251 1.529(9) . ?
C1AA C156 1.58(5) 7_575 ?
C1AA C156 1.58(5) . ?
C17 C17 2.03(9) 7_575 ?
C17 C39 1.28(4) . ?
C17 C6BA 1.24(5) . ?
C39 C99 1.41(4) . ?
C99 C99 1.50(8) 7_575 ?
C99 C156 1.78(5) . ?
C156 C156 1.34(8) 7_575 ?
C9 C43 1.56(6) . ?
C9 C43 1.56(6) 7_575 ?
Ag5 Ag5 2.430(12) 7_575 ?
Ag5 Ag6 2.830(9) . ?
Ag6 Ag6 3.004(15) 7_575 ?

loop_
_platon_squeeze_void_nr
_platon_squeeze_void_average_x
_platon_squeeze_void_average_y
_platon_squeeze_void_average_z
_platon_squeeze_void_volume
_platon_squeeze_void_count_electrons
_platon_squeeze_void_content
1 0.172 0.114 -0.239 13706 3975 ' '
2 0.227 0.598 0.040 13 -1 ' '
3 0.227 0.902 0.040 12 -1 ' '
4 0.727 0.598 0.460 13 -1 ' '
5 0.727 0.902 0.460 12 -1 ' '
6 0.273 0.098 0.540 13 -1 ' '
7 0.273 0.402 0.540 12 -1 ' '
8 0.773 0.098 0.960 13 -1 ' '
9 0.773 0.402 0.960 12 -1 ' '
